data_7156205
loop_
_publ_author_name
'Ben Haj Salah, Khoubaib'
'Das, Sanjit'
'Ruiz, Nicolas'
'Andreu, Vanessa'
'Martinez, Jean'
'Wenger, Emmanuel'
'Amblard, Muriel'
'Didierjean, Claude'
'Legrand, Baptiste'
'Inguimbert, Nicolas'

_publ_section_title
;
 How are 1,2,3-triazoles accommodated in helical secondary structures?
;
_journal_issue 19
_journal_name_full 'Organic &amp; biomolecular chemistry'
_journal_page_first 3576
_journal_page_last 3583
_journal_paper_doi 10.1039/c8ob00686e
_journal_volume 16
_journal_year 2018
_chemical_absolute_configuration syn
_chemical_formula_sum 'C142 H233 N33 O37'
_chemical_formula_weight 2994.60
_space_group_crystal_system triclinic
_space_group_IT_number 1
_space_group_name_Hall 'P 1'
_space_group_name_H-M_alt 'P 1'
_symmetry_space_group_name_Hall 'P 1'
_symmetry_space_group_name_H-M 'P 1'
_atom_sites_solution_hydrogens mixed
_audit_creation_method SHELXL-2014/7
_audit_update_record
;
2017-07-03 deposited with the CCDC.
2018-04-12 downloaded from the CCDC.
;
_cell_angle_alpha 111.4190(10)
_cell_angle_beta 95.7450(10)
_cell_angle_gamma 98.5140(10)
_cell_formula_units_Z 1
_cell_length_a 9.06960(10)
_cell_length_b 21.6230(3)
_cell_length_c 23.9383(4)
_cell_measurement_reflns_used 44186
_cell_measurement_temperature 110(2)
_cell_measurement_theta_max 62.553
_cell_measurement_theta_min 3.775
_cell_volume 4261.16(11)
_computing_structure_refinement 'SHELXL-2014/7 (Sheldrick, 2014)'
_diffrn_ambient_temperature 110(2)
_diffrn_measured_fraction_theta_full 0.973
_diffrn_measured_fraction_theta_max 0.973
_diffrn_measurement_device_type
;
Dual Wavelength Diffractometer from Agilent
;
_diffrn_radiation_type CuK\a
_diffrn_radiation_wavelength 1.54184
_diffrn_reflns_av_R_equivalents 0.09
_diffrn_reflns_av_unetI/netI 0.1143
_diffrn_reflns_Laue_measured_fraction_full 0.973
_diffrn_reflns_Laue_measured_fraction_max 0.973
_diffrn_reflns_number 44186
_diffrn_reflns_point_group_measured_fraction_full 0.920
_diffrn_reflns_point_group_measured_fraction_max 0.920
_diffrn_reflns_theta_full 62.553
_diffrn_reflns_theta_max 62.553
_diffrn_reflns_theta_min 3.775
_exptl_absorpt_coefficient_mu 0.701
_exptl_absorpt_correction_type none
_exptl_crystal_colour colorless
_exptl_crystal_density_diffrn 1.167
_exptl_crystal_description prismatic
_exptl_crystal_F_000 1612
_exptl_crystal_size_max 0.3
_exptl_crystal_size_mid 0.05
_exptl_crystal_size_min 0.05
_refine_diff_density_max 0.714
_refine_diff_density_min -0.395
_refine_diff_density_rms 0.089
_refine_ls_extinction_method none
_refine_ls_goodness_of_fit_ref 1.001
_refine_ls_hydrogen_treatment mixed
_refine_ls_matrix_type full
_refine_ls_number_parameters 1952
_refine_ls_number_reflns 25113
_refine_ls_number_restraints 1812
_refine_ls_restrained_S_all 0.970
_refine_ls_R_factor_all 0.0944
_refine_ls_R_factor_gt 0.0802
_refine_ls_shift/su_max 0.007
_refine_ls_shift/su_mean 0.000
_refine_ls_structure_factor_coef Fsqd
_refine_ls_weighting_details 'w=1/[\s^2^(Fo^2^)+(0.1506P)^2^] where P=(Fo^2^+2Fc^2^)/3'
_refine_ls_weighting_scheme calc
_refine_ls_wR_factor_gt 0.2050
_refine_ls_wR_factor_ref 0.2161
_reflns_Friedel_coverage 0.892
_reflns_Friedel_fraction_full 0.868
_reflns_Friedel_fraction_max 0.868
_reflns_number_gt 20800
_reflns_number_total 25113
_reflns_threshold_expression 'I > 2\s(I)'
_cod_data_source_file c8ob00686e2.cif
_cod_data_source_block KHB281
_cod_depositor_comments 'Adding full bibliography for 7156204--7156209.cif.'
_cod_database_code 7156205
_shelx_shelxl_version_number 2014/7
_shelx_space_group_comment
;
The symmetry employed for this shelxl refinement is uniquely defined
by the following loop, which should always be used as a source of
symmetry information in preference to the above space-group names.
They are only intended as comments.
;

loop_
_space_group_symop_operation_xyz
'x, y, z'

loop_
_atom_site_label
_atom_site_type_symbol
_atom_site_fract_x
_atom_site_fract_y
_atom_site_fract_z
_atom_site_U_iso_or_equiv
_atom_site_adp_type
_atom_site_occupancy
_atom_site_site_symmetry_order
_atom_site_calc_flag
_atom_site_refinement_flags_posn
_atom_site_refinement_flags_adp
CH3_1 C 1.0852(15) 0.6873(10) 1.1756(6) 0.127(7) Uani 1 1 d . U
H1_1 H 1.1199 0.6513 1.1857 0.190 Uiso 1 1 calc R U
H2_1 H 1.0150 0.7067 1.2026 0.190 Uiso 1 1 calc R U
H3_1 H 1.1722 0.7229 1.1808 0.190 Uiso 1 1 calc R U
C_1 C 1.0045(12) 0.6579(7) 1.1095(5) 0.084(4) Uani 1 1 d . U
O_1 O 1.0656(8) 0.6221(4) 1.0680(3) 0.087(3) Uani 1 1 d . U
N_2 N 0.8632(9) 0.6687(5) 1.0997(4) 0.072(3) Uani 1 1 d . U
H_2 H 0.8292 0.6992 1.1285 0.086 Uiso 1 1 calc R U
CA_2 C 0.7692(10) 0.6300(4) 1.0417(4) 0.054(2) Uani 1 1 d . U
HA_2 H 0.7831 0.5823 1.0316 0.065 Uiso 1 1 calc R U
C_2 C 0.8201(10) 0.6488(5) 0.9909(5) 0.060(2) Uani 1 1 d . U
O_2 O 0.7634(7) 0.6122(3) 0.9365(3) 0.0566(15) Uani 1 1 d . U
CB_2 C 0.5996(10) 0.6275(4) 1.0443(4) 0.0488(19) Uani 1 1 d . U
HB_2 H 0.5453 0.5943 1.0034 0.059 Uiso 1 1 calc R U
CG1_2 C 0.5479(12) 0.5996(5) 1.0888(5) 0.061(2) Uani 1 1 d . U
HG11_2 H 0.4386 0.5969 1.0872 0.091 Uiso 1 1 calc R U
HG12_2 H 0.6005 0.6293 1.1298 0.091 Uiso 1 1 calc R U
HG13_2 H 0.5703 0.5542 1.0787 0.091 Uiso 1 1 calc R U
CG2_2 C 0.5527(11) 0.6943(5) 1.0519(5) 0.059(2) Uani 1 1 d . U
HG21_2 H 0.5864 0.7094 1.0204 0.088 Uiso 1 1 calc R U
HG22_2 H 0.5991 0.7285 1.0922 0.088 Uiso 1 1 calc R U
HG23_2 H 0.4424 0.6882 1.0479 0.088 Uiso 1 1 calc R U
N_3 N 0.9272(10) 0.7038(4) 1.0037(5) 0.071(2) Uani 1 1 d . U
H_3 H 0.9562 0.7322 1.0418 0.085 Uiso 1 1 calc R U
CA_3 C 0.9964(13) 0.7180(5) 0.9570(6) 0.075(3) Uani 1 1 d . U
C_3 C 1.0483(10) 0.6547(5) 0.9156(5) 0.054(2) Uani 1 1 d . U
O_3 O 1.0432(7) 0.6410(3) 0.8594(3) 0.0577(15) Uani 1 1 d . U
CB1_3 C 0.8906(17) 0.7421(6) 0.9184(8) 0.097(4) Uani 1 1 d . U
HB11_3 H 0.9423 0.7504 0.8870 0.145 Uiso 1 1 calc R U
HB12_3 H 0.8632 0.7840 0.9446 0.145 Uiso 1 1 calc R U
HB13_3 H 0.7988 0.7071 0.8989 0.145 Uiso 1 1 calc R U
CB2_3 C 1.1435(16) 0.7719(6) 0.9864(7) 0.095(4) Uani 1 1 d . U
HB21_3 H 1.2017 0.7744 0.9547 0.143 Uiso 1 1 calc R U
HB22_3 H 1.2038 0.7594 1.0154 0.143 Uiso 1 1 calc R U
HB23_3 H 1.1182 0.8161 1.0078 0.143 Uiso 1 1 calc R U
N_4 N 1.0984(8) 0.6152(3) 0.9401(3) 0.0467(16) Uani 1 1 d . U
H_4 H 1.0968 0.6253 0.9791 0.056 Uiso 1 1 calc R U
CA_4 C 1.1570(8) 0.5553(4) 0.9063(3) 0.0375(16) Uani 1 1 d . U
C_4 C 1.0398(8) 0.5086(4) 0.8506(3) 0.0317(15) Uani 1 1 d . U
O_4 O 1.0762(6) 0.4751(3) 0.8023(2) 0.0355(11) Uani 1 1 d . U
CB1_4 C 1.1792(10) 0.5157(4) 0.9473(4) 0.0451(18) Uani 1 1 d . U
HB11_4 H 1.0812 0.4999 0.9565 0.068 Uiso 1 1 calc R U
HB12_4 H 1.2470 0.5453 0.9852 0.068 Uiso 1 1 calc R U
HB13_4 H 1.2235 0.4766 0.9262 0.068 Uiso 1 1 calc R U
CB2_4 C 1.3058(9) 0.5742(5) 0.8868(4) 0.047(2) Uani 1 1 d . U
HB21_4 H 1.3423 0.5330 0.8649 0.071 Uiso 1 1 calc R U
HB22_4 H 1.3808 0.6032 0.9228 0.071 Uiso 1 1 calc R U
HB23_4 H 1.2904 0.5987 0.8600 0.071 Uiso 1 1 calc R U
N_5 N 0.8931(7) 0.5024(3) 0.8585(3) 0.0338(13) Uani 1 1 d . U
H_5 H 0.8701 0.5247 0.8943 0.041 Uiso 1 1 calc R U
CA_5 C 0.7743(8) 0.4593(4) 0.8085(3) 0.0320(15) Uani 1 1 d . U
HA_5 H 0.7943 0.4122 0.7947 0.038 Uiso 1 1 calc R U
C_5 C 0.7720(7) 0.4802(3) 0.7555(3) 0.0278(14) Uani 1 1 d . U
O_5 O 0.7487(5) 0.4380(2) 0.7023(2) 0.0345(11) Uani 1 1 d . U
CB_5 C 0.6193(9) 0.4578(4) 0.8310(4) 0.0427(18) Uani 1 1 d . U
HB_5 H 0.6050 0.5057 0.8497 0.051 Uiso 1 1 calc R U
CG1_5 C 0.4889(9) 0.4187(5) 0.7775(4) 0.047(2) Uani 1 1 d . U
HG11_5 H 0.4859 0.4418 0.7491 0.071 Uiso 1 1 calc R U
HG12_5 H 0.3929 0.4167 0.7929 0.071 Uiso 1 1 calc R U
HG13_5 H 0.5047 0.3725 0.7563 0.071 Uiso 1 1 calc R U
CG2_5 C 0.6170(12) 0.4283(6) 0.8794(5) 0.070(3) Uani 1 1 d . U
HG21_5 H 0.5207 0.4306 0.8947 0.105 Uiso 1 1 calc R U
HG22_5 H 0.7006 0.4544 0.9130 0.105 Uiso 1 1 calc R U
HG23_5 H 0.6281 0.3810 0.8619 0.105 Uiso 1 1 calc R U
N_6 N 0.7898(6) 0.5470(3) 0.7682(3) 0.0315(13) Uani 1 1 d . U
H_6 H 0.8013 0.5762 0.8061 0.038 Uiso 1 1 calc R U
CA_6 C 0.7898(9) 0.5704(4) 0.7188(3) 0.0339(16) Uani 1 1 d . U
HA2_6 H 0.7963 0.6201 0.7355 0.041 Uiso 1 1 calc R U
HA3_6 H 0.6928 0.5493 0.6904 0.041 Uiso 1 1 calc R U
C_6 C 0.9189(8) 0.5543(3) 0.6837(3) 0.0287(14) Uani 1 1 d . U
O_6 O 0.8964(6) 0.5394(3) 0.6277(2) 0.0375(11) Uani 1 1 d . U
N_7 N 1.0529(6) 0.5590(3) 0.7146(3) 0.0276(12) Uani 1 1 d . U
H_7 H 1.0648 0.5710 0.7543 0.033 Uiso 1 1 calc R U
CA_7 C 1.1797(8) 0.5443(3) 0.6829(3) 0.0301(14) Uani 1 1 d . U
HA_7 H 1.1820 0.5687 0.6546 0.036 Uiso 1 1 calc R U
CB_7 C 1.3297(8) 0.5710(3) 0.7265(3) 0.0303(14) Uani 1 1 d . U
HB2_7 H 1.4128 0.5627 0.7026 0.036 Uiso 1 1 calc R U
HB3_7 H 1.3333 0.5452 0.7531 0.036 Uiso 1 1 calc R U
CG_7 C 1.3572(8) 0.6474(4) 0.7669(4) 0.0359(16) Uani 1 1 d . U
HG_7 H 1.2815 0.6541 0.7951 0.043 Uiso 1 1 calc R U
CD1_7 C 1.3360(11) 0.6906(4) 0.7296(4) 0.052(2) Uani 1 1 d . U
HD11_7 H 1.4072 0.6840 0.7007 0.078 Uiso 1 1 calc R U
HD12_7 H 1.3549 0.7385 0.7569 0.078 Uiso 1 1 calc R U
HD13_7 H 1.2323 0.6771 0.7072 0.078 Uiso 1 1 calc R U
CD2_7 C 1.5150(9) 0.6701(4) 0.8056(4) 0.0441(18) Uani 1 1 d . U
HD21_7 H 1.5915 0.6681 0.7792 0.066 Uiso 1 1 calc R U
HD22_7 H 1.5280 0.6400 0.8272 0.066 Uiso 1 1 calc R U
HD23_7 H 1.5264 0.7167 0.8351 0.066 Uiso 1 1 calc R U
C_7 C 1.1631(7) 0.4686(3) 0.6441(3) 0.0277(14) Uani 1 1 d . U
O_7 O 1.2039(6) 0.4492(2) 0.5941(2) 0.0347(11) Uani 1 1 d . U
N_8 N 1.1041(6) 0.4250(3) 0.6688(2) 0.0257(11) Uani 1 1 d . U
H_8 H 1.0823 0.4422 0.7057 0.031 Uiso 1 1 calc R U
CA_8 C 1.0745(7) 0.3507(3) 0.6374(3) 0.0249(13) Uani 1 1 d . U
C_8 C 0.9467(7) 0.3259(3) 0.5819(3) 0.0233(13) Uani 1 1 d . U
O_8 O 0.9446(5) 0.2752(2) 0.5366(2) 0.0277(10) Uani 1 1 d . U
CB1_8 C 1.0153(8) 0.3212(4) 0.6820(3) 0.0295(14) Uani 1 1 d . U
HB11_8 H 0.9232 0.3375 0.6936 0.044 Uiso 1 1 calc R U
HB12_8 H 1.0924 0.3357 0.7184 0.044 Uiso 1 1 calc R U
HB13_8 H 0.9925 0.2716 0.6626 0.044 Uiso 1 1 calc R U
CB2_8 C 1.2174(8) 0.3246(4) 0.6188(3) 0.0296(14) Uani 1 1 d . U
HB21_8 H 1.1962 0.2750 0.6032 0.044 Uiso 1 1 calc R U
HB22_8 H 1.2984 0.3427 0.6542 0.044 Uiso 1 1 calc R U
HB23_8 H 1.2491 0.3395 0.5870 0.044 Uiso 1 1 calc R U
N_9 N 0.8328(6) 0.3607(3) 0.5884(2) 0.0213(10) Uani 1 1 d . U
H_9 H 0.8492 0.4021 0.6164 0.026 Uiso 1 1 calc R U
CA_9 C 0.6826(7) 0.3317(3) 0.5504(3) 0.0244(13) Uani 1 1 d . U
C_9 C 0.6921(7) 0.3052(3) 0.4824(3) 0.0219(13) Uani 1 1 d . U
O_9 O 0.6093(5) 0.2514(2) 0.4474(2) 0.0256(9) Uani 1 1 d . U
CB1_9 C 0.6070(8) 0.2730(3) 0.5663(3) 0.0304(15) Uani 1 1 d . U
HB11_9 H 0.5040 0.2551 0.5433 0.046 Uiso 1 1 calc R U
HB12_9 H 0.6034 0.2896 0.6100 0.046 Uiso 1 1 calc R U
HB13_9 H 0.6656 0.2369 0.5558 0.046 Uiso 1 1 calc R U
CB2_9 C 0.5859(8) 0.3864(3) 0.5641(3) 0.0278(14) Uani 1 1 d . U
HB21_9 H 0.6398 0.4263 0.5590 0.042 Uiso 1 1 calc R U
HB22_9 H 0.5667 0.3992 0.6060 0.042 Uiso 1 1 calc R U
HB23_9 H 0.4894 0.3686 0.5359 0.042 Uiso 1 1 calc R U
N_10 N 0.7812(6) 0.3442(3) 0.4607(2) 0.0229(11) Uani 1 1 d . U
CD_10 C 0.8848(7) 0.4093(3) 0.4929(3) 0.0241(13) Uani 1 1 d . U
HD22_10 H 0.9860 0.4032 0.5069 0.029 Uiso 1 1 calc R U
HD23_10 H 0.8453 0.4383 0.5283 0.029 Uiso 1 1 calc R U
CG_10 C 0.8905(7) 0.4394(3) 0.4444(3) 0.0258(13) Uani 1 1 d . U
HG_10 H 0.9864 0.4733 0.4531 0.031 Uiso 1 1 calc R U
CB_10 C 0.8832(8) 0.3786(3) 0.3868(3) 0.0271(14) Uani 1 1 d . U
HB2_10 H 0.9849 0.3680 0.3821 0.033 Uiso 1 1 calc R U
HB3_10 H 0.8418 0.3867 0.3507 0.033 Uiso 1 1 calc R U
CA_10 C 0.7765(7) 0.3201(3) 0.3944(3) 0.0237(13) Uani 1 1 d . U
HA_10 H 0.6715 0.3156 0.3740 0.028 Uiso 1 1 calc R U
C_10 C 0.8296(8) 0.2542(3) 0.3660(3) 0.0268(14) Uani 1 1 d . U
OD1_10 O 0.7607(5) 0.4702(2) 0.4436(2) 0.0278(10) Uani 1 1 d . U
HD1_10 H 0.7290 0.4655 0.4078 0.042 Uiso 1 1 calc R U
O_10 O 0.8056(6) 0.2246(2) 0.3105(2) 0.0378(11) Uani 1 1 d . U
N_11 N 0.9085(6) 0.2330(3) 0.4030(3) 0.0275(12) Uani 1 1 d . U
H_11 H 0.9305 0.2579 0.4423 0.033 Uiso 1 1 calc R U
NE2_11 N 1.2734(7) 0.3132(3) 0.3879(3) 0.0332(13) Uani 1 1 d . U
HE21_11 H 1.2920 0.3255 0.3577 0.040 Uiso 1 1 calc R U
HE22_11 H 1.2684 0.3439 0.4236 0.040 Uiso 1 1 calc R U
CA_11 C 0.9588(8) 0.1687(3) 0.3790(3) 0.0282(14) Uani 1 1 d . U
HA_11 H 0.9844 0.1627 0.3379 0.034 Uiso 1 1 calc R U
CB_11 C 1.1011(8) 0.1687(3) 0.4189(3) 0.0301(14) Uani 1 1 d . U
HB2_11 H 1.1412 0.1277 0.3974 0.036 Uiso 1 1 calc R U
HB3_11 H 1.0740 0.1660 0.4571 0.036 Uiso 1 1 calc R U
CG_11 C 1.2249(8) 0.2314(3) 0.4345(3) 0.0288(14) Uani 1 1 d . U
HG2_11 H 1.1960 0.2707 0.4652 0.035 Uiso 1 1 calc R U
HG3_11 H 1.3201 0.2240 0.4529 0.035 Uiso 1 1 calc R U
CD_11 C 1.2529(8) 0.2480(3) 0.3797(3) 0.0316(15) Uani 1 1 d . U
C_11 C 0.8357(8) 0.1081(3) 0.3711(3) 0.0316(15) Uani 1 1 d . U
OE1_11 O 1.2591(6) 0.2032(3) 0.3302(2) 0.0442(13) Uani 1 1 d . U
O_11 O 0.8523(6) 0.0509(2) 0.3410(3) 0.0413(12) Uani 1 1 d . U
N_12 N 0.7193(7) 0.1202(3) 0.4009(3) 0.0365(14) Uani 1 1 d . U
H_12 H 0.7064 0.1622 0.4180 0.044 Uiso 1 1 calc R U
C_12 C 0.5509(9) 0.0082(4) 0.3430(4) 0.0426(18) Uani 1 1 d . U
CA_12 C 0.6135(9) 0.0653(4) 0.4053(4) 0.0420(18) Uani 1 1 d . U
O_12 O 0.5383(7) -0.0509(3) 0.3369(3) 0.0547(16) Uani 1 1 d . U
CB1_12 C 0.6959(12) 0.0360(4) 0.4460(5) 0.057(2) Uani 1 1 d . U
HB11_12 H 0.6237 0.0018 0.4526 0.085 Uiso 1 1 calc R U
HB12_12 H 0.7413 0.0725 0.4853 0.085 Uiso 1 1 calc R U
HB13_12 H 0.7755 0.0149 0.4263 0.085 Uiso 1 1 calc R U
CB2_12 C 0.4790(10) 0.0919(4) 0.4330(5) 0.053(2) Uani 1 1 d . U
HB21_12 H 0.4282 0.1117 0.4075 0.080 Uiso 1 1 calc R U
HB22_12 H 0.5152 0.1266 0.4741 0.080 Uiso 1 1 calc R U
HB23_12 H 0.4076 0.0544 0.4351 0.080 Uiso 1 1 calc R U
N_13 N 0.5070(7) 0.0237(3) 0.2955(3) 0.0431(15) Uani 1 1 d . U
CD_13 C 0.5022(9) 0.0903(4) 0.2908(4) 0.0431(18) Uani 1 1 d . U
HD22_13 H 0.5960 0.1079 0.2789 0.052 Uiso 1 1 calc R U
HD23_13 H 0.4875 0.1243 0.3297 0.052 Uiso 1 1 calc R U
CG_13 C 0.3667(9) 0.0731(4) 0.2414(4) 0.0441(18) Uani 1 1 d . U
HG_13 H 0.3735 0.1064 0.2212 0.053 Uiso 1 1 calc R U
CB_13 C 0.3761(12) 0.0035(5) 0.1978(4) 0.058(2) Uani 1 1 d . U
HB2_13 H 0.4504 0.0062 0.1708 0.069 Uiso 1 1 calc R U
HB3_13 H 0.2763 -0.0211 0.1725 0.069 Uiso 1 1 calc R U
CA_13 C 0.4276(10) -0.0318(4) 0.2395(4) 0.053(2) Uani 1 1 d . U
HA_13 H 0.3358 -0.0555 0.2489 0.064 Uiso 1 1 calc R U
C_13 C 0.5230(11) -0.0838(4) 0.2108(5) 0.058(2) Uani 1 1 d . U
OD1_13 O 0.2294(6) 0.0681(3) 0.2647(3) 0.0498(14) Uani 1 1 d . U
HD1_13 H 0.2340 0.1027 0.2963 0.075 Uiso 1 1 calc R U
O_13 O 0.4580(8) -0.1420(3) 0.1760(4) 0.077(2) Uani 1 1 d . U
N_14 N 0.6726(10) -0.0614(4) 0.2232(4) 0.071(3) Uani 1 1 d . U
H_14 H 0.7078 -0.0186 0.2470 0.086 Uiso 1 1 calc R U
CA_14 C 0.7819(13) -0.1041(6) 0.1995(7) 0.099(4) Uani 1 1 d . U
C_14 C 0.7645(12) -0.1633(6) 0.2187(6) 0.089(3) Uani 1 1 d . U
CB1_14 C 0.9414(15) -0.0606(9) 0.2288(11) 0.178(11) Uani 1 1 d . U
HB11_14 H 1.0171 -0.0848 0.2090 0.268 Uiso 1 1 calc R U
HB12_14 H 0.9588 -0.0522 0.2723 0.268 Uiso 1 1 calc R U
HB13_14 H 0.9494 -0.0173 0.2238 0.268 Uiso 1 1 calc R U
CB2_14 C 0.758(2) -0.1274(7) 0.1295(8) 0.116(5) Uani 1 1 d . U
HB21_14 H 0.8311 -0.1556 0.1132 0.174 Uiso 1 1 calc R U
HB22_14 H 0.7728 -0.0876 0.1187 0.174 Uiso 1 1 calc R U
HB23_14 H 0.6551 -0.1537 0.1122 0.174 Uiso 1 1 calc R U
O_14 O 0.8165(13) -0.2134(5) 0.1912(4) 0.123(4) Uani 1 1 d . U
N_15 N 0.7030(9) -0.1558(4) 0.2688(6) 0.090(3) Uani 1 1 d . U
H_15 H 0.6789 -0.1162 0.2874 0.108 Uiso 1 1 calc R U
CA_15 C 0.6691(13) -0.2089(6) 0.2981(9) 0.106(4) Uani 1 1 d . U
HA_15 H 0.7002 -0.2515 0.2727 0.127 Uiso 1 1 calc R U
C_15 C 0.5039(14) -0.2233(6) 0.2953(12) 0.149(7) Uani 1 1 d . U
HC1_15 H 0.4764 -0.2569 0.3135 0.179 Uiso 1 1 calc R U
HC2_15 H 0.4704 -0.1812 0.3188 0.179 Uiso 1 1 calc R U
O_15 O 0.4289(11) -0.2497(5) 0.2321(9) 0.186(8) Uani 1 1 d . U
HO_15 H 0.4449 -0.2887 0.2138 0.278 Uiso 1 1 calc R U
CB_15 C 0.7537(15) -0.1847(8) 0.3603(8) 0.111(4) Uani 1 1 d . U
HB2_15 H 0.7371 -0.2218 0.3753 0.133 Uiso 1 1 calc R U
HB3_15 H 0.7122 -0.1468 0.3870 0.133 Uiso 1 1 calc R U
CG_15 C 0.9179(11) -0.1617(5) 0.3659(5) 0.074(3) Uani 1 1 d D U
CD1_15 C 0.9893(16) -0.0947(6) 0.3920(13) 0.183(11) Uani 1 1 d D U
HD1_15 H 0.9360 -0.0624 0.4152 0.219 Uiso 1 1 calc R U
CD2_15 C 1.0073(10) -0.2066(4) 0.3419(5) 0.057(2) Uani 1 1 d D U
HD2_15 H 0.9651 -0.2537 0.3248 0.068 Uiso 1 1 calc R U
CE1_15 C 1.1342(13) -0.0725(6) 0.3859(12) 0.173(10) Uani 1 1 d D U
HE1_15 H 1.1719 -0.0255 0.3969 0.208 Uiso 1 1 calc R U
CE2_15 C 1.1565(10) -0.1851(5) 0.3418(5) 0.065(3) Uani 1 1 d D U
HE2_15 H 1.2161 -0.2180 0.3258 0.078 Uiso 1 1 calc R U
CZ_15 C 1.2234(12) -0.1181(5) 0.3640(6) 0.074(3) Uani 1 1 d D U
HZ_15 H 1.3278 -0.1040 0.3641 0.089 Uiso 1 1 calc R U
CH3_20 C -0.0216(12) 0.3083(5) -0.1791(4) 0.052(2) Uani 1 1 d . U
H1_20 H -0.0949 0.2761 -0.2143 0.078 Uiso 1 1 calc R U
H2_20 H 0.0792 0.2978 -0.1830 0.078 Uiso 1 1 calc R U
H3_20 H -0.0201 0.3545 -0.1773 0.078 Uiso 1 1 calc R U
C_20 C -0.0667(9) 0.3032(4) -0.1212(3) 0.0368(16) Uani 1 1 d . U
O_20 O 0.0091(6) 0.3398(3) -0.0706(2) 0.0399(12) Uani 1 1 d . U
N_21 N -0.1863(7) 0.2565(3) -0.1278(3) 0.0356(13) Uani 1 1 d . U
H_21 H -0.2342 0.2304 -0.1648 0.053 Uiso 1 1 calc R U
CA_21 C -0.2412(9) 0.2467(4) -0.0758(3) 0.0360(16) Uani 1 1 d . U
HA_21 H -0.2824 0.2876 -0.0534 0.043 Uiso 1 1 calc R U
CB_21 C -0.3726(8) 0.1855(4) -0.0987(3) 0.0380(17) Uani 1 1 d . U
HB_21 H -0.3430 0.1483 -0.1323 0.046 Uiso 1 1 calc R U
CG1_21 C -0.5124(9) 0.2019(5) -0.1247(4) 0.0473(19) Uani 1 1 d . U
HG11_21 H -0.4875 0.2222 -0.1539 0.071 Uiso 1 1 calc R U
HG12_21 H -0.5518 0.2340 -0.0917 0.071 Uiso 1 1 calc R U
HG13_21 H -0.5892 0.1602 -0.1453 0.071 Uiso 1 1 calc R U
CG2_21 C -0.4054(9) 0.1589(5) -0.0489(4) 0.048(2) Uani 1 1 d . U
HG21_21 H -0.4923 0.1209 -0.0651 0.072 Uiso 1 1 calc R U
HG22_21 H -0.4283 0.1953 -0.0141 0.072 Uiso 1 1 calc R U
HG23_21 H -0.3167 0.1436 -0.0358 0.072 Uiso 1 1 calc R U
C_21 C -0.1167(8) 0.2414(3) -0.0319(3) 0.0314(15) Uani 1 1 d . U
O_21 O -0.0994(5) 0.2747(3) 0.0234(2) 0.0363(11) Uani 1 1 d . U
N_22 N -0.0301(7) 0.1952(3) -0.0559(3) 0.0345(13) Uani 1 1 d . U
H_22 H -0.0423 0.1728 -0.0956 0.052 Uiso 1 1 calc R U
CA_22 C 0.0835(8) 0.1829(4) -0.0154(4) 0.0372(16) Uani 1 1 d . U
CB1_22 C 0.1759(9) 0.1362(4) -0.0547(4) 0.0419(18) Uani 1 1 d . U
HB11_22 H 0.1120 0.0913 -0.0774 0.063 Uiso 1 1 calc R U
HB12_22 H 0.2616 0.1324 -0.0286 0.063 Uiso 1 1 calc R U
HB13_22 H 0.2136 0.1550 -0.0833 0.063 Uiso 1 1 calc R U
CB2_22 C 0.0108(10) 0.1510(4) 0.0255(4) 0.048(2) Uani 1 1 d . U
HB21_22 H -0.0481 0.1056 0.0003 0.072 Uiso 1 1 calc R U
HB22_22 H -0.0560 0.1794 0.0476 0.072 Uiso 1 1 calc R U
HB23_22 H 0.0901 0.1477 0.0546 0.072 Uiso 1 1 calc R U
C_22 C 0.1935(8) 0.2514(4) 0.0245(3) 0.0309(14) Uani 1 1 d . U
O_22 O 0.2375(5) 0.2657(3) 0.0788(2) 0.0353(11) Uani 1 1 d . U
N_23 N 0.2410(7) 0.2895(3) -0.0058(3) 0.0317(12) Uani 1 1 d . U
H_23 H 0.2068 0.2754 -0.0449 0.047 Uiso 1 1 calc R U
CA_23 C 0.3484(7) 0.3541(3) 0.0245(3) 0.0286(14) Uani 1 1 d . U
CB1_23 C 0.5012(8) 0.3434(4) 0.0475(3) 0.0344(15) Uani 1 1 d . U
HB11_23 H 0.5435 0.3157 0.0130 0.052 Uiso 1 1 calc R U
HB12_23 H 0.4885 0.3202 0.0756 0.052 Uiso 1 1 calc R U
HB13_23 H 0.5699 0.3874 0.0688 0.052 Uiso 1 1 calc R U
CB2_23 C 0.3679(9) 0.3873(4) -0.0217(3) 0.0348(16) Uani 1 1 d . U
HB21_23 H 0.4069 0.3574 -0.0562 0.052 Uiso 1 1 calc R U
HB22_23 H 0.4394 0.4308 -0.0022 0.052 Uiso 1 1 calc R U
HB23_23 H 0.2700 0.3948 -0.0362 0.052 Uiso 1 1 calc R U
O_23 O 0.3689(5) 0.4373(2) 0.1278(2) 0.0287(10) Uani 1 1 d . U
C_23 C 0.2867(8) 0.4026(3) 0.0781(3) 0.0268(14) Uani 1 1 d . U
N_24 N 0.1418(6) 0.4056(3) 0.0676(2) 0.0294(12) Uani 1 1 d . U
H_24 H 0.0873 0.3818 0.0313 0.044 Uiso 1 1 calc R U
CA_24 C 0.0729(8) 0.4485(4) 0.1163(3) 0.0299(14) Uani 1 1 d . U
HA_24 H 0.1250 0.4968 0.1286 0.036 Uiso 1 1 calc R U
CB_24 C -0.0980(8) 0.4423(4) 0.0954(3) 0.0341(15) Uani 1 1 d . U
HB_24 H -0.1509 0.3944 0.0845 0.041 Uiso 1 1 calc R U
CG1_24 C -0.1244(10) 0.4606(5) 0.0398(4) 0.048(2) Uani 1 1 d . U
HG11_24 H -0.0959 0.4266 0.0047 0.072 Uiso 1 1 calc R U
HG12_24 H -0.0626 0.5053 0.0483 0.072 Uiso 1 1 calc R U
HG13_24 H -0.2315 0.4618 0.0307 0.072 Uiso 1 1 calc R U
CG2_24 C -0.1632(9) 0.4892(4) 0.1480(3) 0.0403(18) Uani 1 1 d . U
HG21_24 H -0.1068 0.5359 0.1612 0.060 Uiso 1 1 calc R U
HG22_24 H -0.1545 0.4745 0.1822 0.060 Uiso 1 1 calc R U
HG23_24 H -0.2699 0.4873 0.1343 0.060 Uiso 1 1 calc R U
C_24 C 0.0936(7) 0.4289(3) 0.1711(3) 0.0288(14) Uani 1 1 d . U
O_24 O 0.1323(5) 0.4717(2) 0.2233(2) 0.0327(11) Uani 1 1 d . U
N_25 N 0.0613(6) 0.3622(3) 0.1592(3) 0.0312(12) Uani 1 1 d . U
H_25 H 0.0328 0.3326 0.1215 0.047 Uiso 1 1 calc R U
CA_25 C 0.0738(8) 0.3396(4) 0.2087(3) 0.0309(15) Uani 1 1 d . U
HA2_25 H 0.0429 0.2896 0.1921 0.037 Uiso 1 1 calc R U
HA3_25 H 0.0027 0.3585 0.2361 0.037 Uiso 1 1 calc R U
C_25 C 0.2318(8) 0.3598(3) 0.2457(3) 0.0275(14) Uani 1 1 d . U
O_25 O 0.2500(5) 0.3773(2) 0.3013(2) 0.0339(11) Uani 1 1 d . U
N_26 N 0.3482(6) 0.3532(3) 0.2146(2) 0.0252(11) Uani 1 1 d . U
H_26 H 0.3321 0.3392 0.1747 0.038 Uiso 1 1 calc R U
CA_26 C 0.5007(8) 0.3694(3) 0.2480(3) 0.0279(14) Uani 1 1 d . U
HA_26 H 0.4989 0.3474 0.2782 0.033 Uiso 1 1 calc R U
CB_26 C 0.6107(7) 0.3404(3) 0.2060(3) 0.0248(13) Uani 1 1 d . U
HB2_26 H 0.7106 0.3485 0.2312 0.030 Uiso 1 1 calc R U
HB3_26 H 0.6229 0.3654 0.1789 0.030 Uiso 1 1 calc R U
CG_26 C 0.5632(8) 0.2641(3) 0.1664(3) 0.0308(14) Uani 1 1 d . U
HG_26 H 0.4731 0.2573 0.1355 0.037 Uiso 1 1 calc R U
CD1_26 C 0.6903(9) 0.2391(4) 0.1326(4) 0.0402(17) Uani 1 1 d . U
HD11_26 H 0.6561 0.1914 0.1053 0.060 Uiso 1 1 calc R U
HD12_26 H 0.7784 0.2436 0.1621 0.060 Uiso 1 1 calc R U
HD13_26 H 0.7180 0.2662 0.1088 0.060 Uiso 1 1 calc R U
CD2_26 C 0.5205(9) 0.2220(4) 0.2033(4) 0.0394(17) Uani 1 1 d . U
HD21_26 H 0.4266 0.2318 0.2185 0.059 Uiso 1 1 calc R U
HD22_26 H 0.6017 0.2334 0.2378 0.059 Uiso 1 1 calc R U
HD23_26 H 0.5057 0.1738 0.1775 0.059 Uiso 1 1 calc R U
C_26 C 0.5569(7) 0.4453(3) 0.2836(3) 0.0261(13) Uani 1 1 d . U
O_26 O 0.6427(5) 0.4668(2) 0.3332(2) 0.0325(10) Uani 1 1 d . U
N_27 N 0.5124(6) 0.4871(3) 0.2586(2) 0.0253(11) Uani 1 1 d . U
H_27 H 0.4555 0.4684 0.2224 0.030 Uiso 1 1 calc R U
CA_27 C 0.5505(7) 0.5620(3) 0.2865(3) 0.0281(14) Uani 1 1 d . U
CB1_27 C 0.7216(8) 0.5892(4) 0.3041(4) 0.0386(17) Uani 1 1 d . U
HB11_27 H 0.7701 0.5712 0.2684 0.058 Uiso 1 1 calc R U
HB12_27 H 0.7622 0.5750 0.3360 0.058 Uiso 1 1 calc R U
HB13_27 H 0.7419 0.6388 0.3192 0.058 Uiso 1 1 calc R U
CB2_27 C 0.4846(9) 0.5867(4) 0.2393(3) 0.0347(16) Uani 1 1 d . U
HB21_27 H 0.5370 0.5733 0.2041 0.052 Uiso 1 1 calc R U
HB22_27 H 0.4978 0.6362 0.2572 0.052 Uiso 1 1 calc R U
HB23_27 H 0.3767 0.5664 0.2261 0.052 Uiso 1 1 calc R U
C_27 C 0.4723(7) 0.5886(3) 0.3430(3) 0.0248(13) Uani 1 1 d . U
O_27 O 0.5354(5) 0.6395(2) 0.3879(2) 0.0289(10) Uani 1 1 d . U
N_28 N 0.3300(6) 0.5565(3) 0.3370(2) 0.0242(11) Uani 1 1 d . U
H_28 H 0.2991 0.5155 0.3086 0.029 Uiso 1 1 calc R U
O_28 O 0.2655(5) 0.6675(2) 0.4796(2) 0.0258(9) Uani 1 1 d . U
CA_28 C 0.2229(7) 0.5875(3) 0.3761(3) 0.0256(13) Uani 1 1 d . U
CB1_28 C 0.0788(7) 0.5337(3) 0.3629(3) 0.0276(14) Uani 1 1 d . U
HB11_28 H 0.0270 0.5218 0.3213 0.041 Uiso 1 1 calc R U
HB12_28 H 0.0117 0.5519 0.3918 0.041 Uiso 1 1 calc R U
HB13_28 H 0.1058 0.4932 0.3670 0.041 Uiso 1 1 calc R U
CB2_28 C 0.1853(8) 0.6469(4) 0.3613(3) 0.0318(15) Uani 1 1 d . U
HB21_28 H 0.1444 0.6309 0.3179 0.048 Uiso 1 1 calc R U
HB22_28 H 0.2772 0.6816 0.3712 0.048 Uiso 1 1 calc R U
HB23_28 H 0.1100 0.6663 0.3854 0.048 Uiso 1 1 calc R U
C_28 C 0.2880(7) 0.6127(3) 0.4445(3) 0.0223(13) Uani 1 1 d . U
N_29 N 0.3610(6) 0.5738(3) 0.4656(2) 0.0223(11) Uani 1 1 d . U
CA_29 C 0.4086(7) 0.5965(3) 0.5319(3) 0.0215(12) Uani 1 1 d . U
HA_29 H 0.3171 0.6003 0.5521 0.026 Uiso 1 1 calc R U
C_29 C 0.5206(7) 0.6629(3) 0.5609(3) 0.0247(13) Uani 1 1 d . U
OD1_29 O 0.2612(5) 0.4456(2) 0.4826(2) 0.0287(10) Uani 1 1 d D U
HD1_29 H 0.257(2) 0.444(3) 0.5177(16) 0.043 Uiso 1 1 calc DR U
O_29 O 0.5447(6) 0.6925(2) 0.6168(2) 0.0362(11) Uani 1 1 d . U
CB_29 C 0.4774(7) 0.5389(3) 0.5391(3) 0.0265(13) Uani 1 1 d D U
HB2_29 H 0.5890 0.5496 0.5435 0.032 Uiso 1 1 calc R U
HB3_29 H 0.4500 0.5307 0.5752 0.032 Uiso 1 1 calc R U
CG_29 C 0.4108(7) 0.4778(3) 0.4813(3) 0.0252(13) Uani 1 1 d D U
HG_29 H 0.4796 0.4445 0.4723 0.030 Uiso 1 1 calc R U
CD_29 C 0.3986(7) 0.5078(3) 0.4326(3) 0.0245(13) Uani 1 1 d D U
HD22_29 H 0.4956 0.5132 0.4176 0.029 Uiso 1 1 calc R U
HD23_29 H 0.3179 0.4791 0.3978 0.029 Uiso 1 1 calc R U
N_30 N 0.5985(6) 0.6852(3) 0.5247(2) 0.0236(11) Uani 1 1 d . U
H_30 H 0.5827 0.6615 0.4852 0.035 Uiso 1 1 calc R U
CA_30 C 0.7090(7) 0.7486(3) 0.5511(3) 0.0258(13) Uani 1 1 d . U
HA_30 H 0.7597 0.7522 0.5915 0.031 Uiso 1 1 calc R U
C_30 C 0.6387(7) 0.8114(3) 0.5614(3) 0.0272(14) Uani 1 1 d . U
O_30 O 0.7139(5) 0.8677(2) 0.5961(2) 0.0371(11) Uani 1 1 d . U
CB_30 C 0.8315(8) 0.7492(3) 0.5110(3) 0.0283(14) Uani 1 1 d . U
HB2_30 H 0.9134 0.7893 0.5332 0.034 Uiso 1 1 calc R U
HB3_30 H 0.7870 0.7534 0.4734 0.034 Uiso 1 1 calc R U
CG_30 C 0.8997(8) 0.6844(3) 0.4936(3) 0.0284(14) Uani 1 1 d . U
HG2_30 H 0.8253 0.6461 0.4624 0.034 Uiso 1 1 calc R U
HG3_30 H 0.9909 0.6914 0.4755 0.034 Uiso 1 1 calc R U
CD_30 C 0.9416(8) 0.6659(3) 0.5468(3) 0.0309(15) Uani 1 1 d . U
OD_30 O 1.0058(6) 0.7098(3) 0.5974(3) 0.0445(13) Uani 1 1 d . U
NE2_30 N 0.9097(7) 0.6005(3) 0.5378(3) 0.0342(13) Uani 1 1 d . U
HE21_30 H 0.9340 0.5875 0.5677 0.041 Uiso 1 1 calc R U
HE22_30 H 0.8643 0.5703 0.5019 0.041 Uiso 1 1 calc R U
N_31 N 0.4992(6) 0.8019(3) 0.5322(3) 0.0270(12) Uani 1 1 d . U
H_31 H 0.4470 0.7603 0.5122 0.041 Uiso 1 1 calc R U
CA_31 C 0.4313(8) 0.8596(3) 0.5328(3) 0.0310(14) Uani 1 1 d . U
CB1_31 C 0.2637(8) 0.8337(4) 0.5033(3) 0.0341(15) Uani 1 1 d . U
HB11_31 H 0.2553 0.7982 0.4628 0.051 Uiso 1 1 calc R U
HB12_31 H 0.2206 0.8713 0.4995 0.051 Uiso 1 1 calc R U
HB13_31 H 0.2085 0.8152 0.5287 0.051 Uiso 1 1 calc R U
CB2_31 C 0.5113(9) 0.8936(4) 0.4949(4) 0.0389(17) Uani 1 1 d . U
HB21_31 H 0.4989 0.8610 0.4529 0.058 Uiso 1 1 calc R U
HB22_31 H 0.6191 0.9092 0.5121 0.058 Uiso 1 1 calc R U
HB23_31 H 0.4669 0.9325 0.4956 0.058 Uiso 1 1 calc R U
C_31 C 0.4411(7) 0.9109(3) 0.5977(3) 0.0316(15) Uani 1 1 d . U
O_31 O 0.4791(5) 0.9725(2) 0.6103(2) 0.0362(11) Uani 1 1 d . U
N_32 N 0.4015(6) 0.8897(3) 0.6418(3) 0.0284(12) Uani 1 1 d . U
CA_32 C 0.3866(9) 0.9416(4) 0.6995(4) 0.0370(16) Uani 1 1 d . U
HA_32 H 0.3106 0.9680 0.6921 0.044 Uiso 1 1 calc R U
C_32 C 0.5320(8) 0.9890(4) 0.7344(3) 0.0346(15) Uani 1 1 d . U
O_32 O 0.5309(6) 1.0475(2) 0.7698(2) 0.0397(12) Uani 1 1 d . U
CB_32 C 0.3243(9) 0.8993(4) 0.7357(4) 0.0377(16) Uani 1 1 d . U
HB2_32 H 0.4075 0.8916 0.7609 0.045 Uiso 1 1 calc R U
HB3_32 H 0.2551 0.9219 0.7622 0.045 Uiso 1 1 calc R U
CG_32 C 0.2402(8) 0.8330(4) 0.6854(3) 0.0352(16) Uani 1 1 d . U
HG_32 H 0.2248 0.7956 0.7006 0.042 Uiso 1 1 calc R U
OD1_32 O 0.1007(6) 0.8434(3) 0.6621(3) 0.0416(12) Uani 1 1 d . U
HD1_32 H 0.0541 0.8075 0.6336 0.062 Uiso 1 1 calc R U
CD_32 C 0.3457(8) 0.8202(3) 0.6387(4) 0.0328(15) Uani 1 1 d . U
HD22_32 H 0.4297 0.8003 0.6501 0.039 Uiso 1 1 calc R U
HD23_32 H 0.2908 0.7900 0.5976 0.039 Uiso 1 1 calc R U
N_33 N 0.6591(7) 0.9647(3) 0.7258(3) 0.0380(14) Uani 1 1 d . U
H_33 H 0.6529 0.9236 0.6984 0.057 Uiso 1 1 calc R U
CA_33 C 0.8089(9) 1.0040(4) 0.7603(4) 0.0442(18) Uani 1 1 d . U
CB1_33 C 0.9267(10) 0.9639(4) 0.7326(5) 0.050(2) Uani 1 1 d . U
HB11_33 H 0.9071 0.9497 0.6882 0.075 Uiso 1 1 calc R U
HB12_33 H 0.9209 0.9238 0.7429 0.075 Uiso 1 1 calc R U
HB13_33 H 1.0279 0.9925 0.7488 0.075 Uiso 1 1 calc R U
CB2_33 C 0.8163(11) 1.0164(4) 0.8276(4) 0.053(2) Uani 1 1 d . U
HB21_33 H 0.7985 0.9728 0.8322 0.080 Uiso 1 1 calc R U
HB22_33 H 0.7387 1.0418 0.8438 0.080 Uiso 1 1 calc R U
HB23_33 H 0.9163 1.0426 0.8500 0.080 Uiso 1 1 calc R U
C_33 C 0.8390(8) 1.0722(4) 0.7521(4) 0.0375(16) Uani 1 1 d . U
O_33 O 0.9194(6) 1.1229(3) 0.7918(3) 0.0465(13) Uani 1 1 d . U
N_34 N 0.7805(7) 1.0688(3) 0.6965(3) 0.0377(14) Uani 1 1 d . U
H_34 H 0.7358 1.0287 0.6691 0.057 Uiso 1 1 calc R U
CA_34 C 0.7862(8) 1.1264(4) 0.6787(3) 0.0356(16) Uani 1 1 d . U
HA_34 H 0.8786 1.1617 0.7018 0.043 Uiso 1 1 calc R U
C_34 C 0.6449(9) 1.1562(4) 0.6918(3) 0.0386(16) Uani 1 1 d . U
HC1_34 H 0.6542 1.1983 0.6839 0.046 Uiso 1 1 calc R U
HC2_34 H 0.5555 1.1236 0.6638 0.046 Uiso 1 1 calc R U
O_34 O 0.6226(6) 1.1709(3) 0.7532(2) 0.0383(11) Uani 1 1 d . U
HO_34 H 0.6011 1.1345 0.7584 0.057 Uiso 1 1 calc R U
CB_34 C 0.7883(9) 1.1031(4) 0.6098(4) 0.0415(17) Uani 1 1 d . U
HB2_34 H 0.7007 1.0657 0.5877 0.050 Uiso 1 1 calc R U
HB3_34 H 0.7765 1.1412 0.5972 0.050 Uiso 1 1 calc R U
CG1_34 C 0.9320(9) 1.0794(4) 0.5915(4) 0.0438(18) Uani 1 1 d . U
CD1_34 C 0.9521(11) 1.0141(4) 0.5851(5) 0.057(2) Uani 1 1 d . U
HD1_34 H 0.8739 0.9840 0.5913 0.068 Uiso 1 1 calc R U
CE1_34 C 1.0851(14) 0.9933(6) 0.5698(6) 0.078(3) Uani 1 1 d . U
HE1_34 H 1.0988 0.9493 0.5661 0.094 Uiso 1 1 calc R U
CZ_34 C 1.1985(13) 1.0373(6) 0.5600(6) 0.079(3) Uani 1 1 d . U
HZ_34 H 1.2912 1.0238 0.5510 0.095 Uiso 1 1 calc R U
CE2_34 C 1.1777(12) 1.0995(5) 0.5632(6) 0.067(3) Uani 1 1 d . U
HE2_34 H 1.2539 1.1283 0.5546 0.081 Uiso 1 1 calc R U
CD2_34 C 1.0452(10) 1.1209(4) 0.5790(4) 0.049(2) Uani 1 1 d . U
HD2_34 H 1.0318 1.1644 0.5813 0.059 Uiso 1 1 calc R U
N_35 N 0.662(2) 0.8369(9) 0.7796(15) 0.207(12) Uani 1 1 d . U
C1_35 C 0.742(2) 0.8023(8) 0.7537(11) 0.128(7) Uani 1 1 d . U
C2_35 C 0.8451(16) 0.7625(7) 0.7286(6) 0.087(3) Uani 1 1 d . U
H21_35 H 0.9238 0.7892 0.7168 0.105 Uiso 1 1 calc R U
H22_35 H 0.7922 0.7230 0.6925 0.105 Uiso 1 1 calc R U
H23_35 H 0.8916 0.7472 0.7586 0.105 Uiso 1 1 calc R U
N1_36 N 0.2887(16) 1.2472(6) 0.7411(8) 0.116(5) Uani 1 1 d . U
C1_36 C 0.2659(12) 1.1919(6) 0.7335(7) 0.081(4) Uani 1 1 d . U
C2_36 C 0.2329(12) 1.1238(6) 0.7260(6) 0.071(3) Uani 1 1 d . U
H21_36 H 0.3269 1.1091 0.7343 0.086 Uiso 1 1 calc R U
H22_36 H 0.1830 1.0961 0.6840 0.086 Uiso 1 1 calc R U
H23_36 H 0.1657 1.1185 0.7542 0.086 Uiso 1 1 calc R U
N_37 N 0.718(2) 0.0567(11) 0.1335(19) 0.248(16) Uani 1 1 d . U
C1_37 C 0.832(2) 0.0932(10) 0.1626(12) 0.133(7) Uani 1 1 d . U
C2_37 C 0.9764(19) 0.1399(10) 0.1974(7) 0.109(4) Uani 1 1 d . U
H21_37 H 1.0325 0.1540 0.1697 0.163 Uiso 1 1 calc R U
H22_37 H 1.0369 0.1165 0.2162 0.163 Uiso 1 1 calc R U
H23_37 H 0.9552 0.1799 0.2291 0.163 Uiso 1 1 calc R U
O_38 O 1.1108(13) 0.8078(5) 1.1277(5) 0.121(4) Uani 1 1 d . .

loop_
_atom_site_aniso_label
_atom_site_aniso_U_11
_atom_site_aniso_U_22
_atom_site_aniso_U_33
_atom_site_aniso_U_23
_atom_site_aniso_U_13
_atom_site_aniso_U_12
CH3_1 0.063(8) 0.163(15) 0.061(7) -0.057(9) -0.025(6) 0.028(9)
C_1 0.051(6) 0.096(8) 0.045(6) -0.034(6) -0.013(4) 0.006(5)
O_1 0.049(4) 0.101(6) 0.054(4) -0.031(4) -0.011(3) 0.018(4)
N_2 0.043(4) 0.071(5) 0.058(5) -0.020(4) -0.011(4) 0.010(4)
CA_2 0.044(5) 0.034(4) 0.055(5) -0.011(4) -0.011(4) 0.002(3)
C_2 0.038(5) 0.041(5) 0.071(5) -0.013(4) 0.002(4) 0.009(4)
O_2 0.051(4) 0.044(3) 0.051(3) -0.006(3) -0.001(3) 0.009(3)
CB_2 0.047(5) 0.031(4) 0.044(5) -0.005(3) -0.011(4) 0.000(3)
CG1_2 0.065(6) 0.056(5) 0.047(5) 0.010(4) -0.010(4) 0.005(5)
CG2_2 0.047(5) 0.058(5) 0.062(6) 0.013(5) 0.003(4) 0.016(4)
N_3 0.061(5) 0.037(4) 0.078(6) -0.014(4) 0.007(4) -0.002(3)
CA_3 0.065(6) 0.033(5) 0.108(8) 0.009(5) 0.005(6) 0.004(4)
C_3 0.042(5) 0.042(4) 0.065(6) 0.012(4) -0.003(4) -0.006(4)
O_3 0.049(4) 0.046(3) 0.074(4) 0.027(3) -0.004(3) -0.004(3)
CB1_3 0.096(9) 0.056(7) 0.143(12) 0.038(8) 0.026(8) 0.024(6)
CB2_3 0.098(9) 0.042(6) 0.109(10) 0.000(6) 0.012(7) -0.014(6)
N_4 0.051(4) 0.038(3) 0.036(4) 0.002(3) 0.002(3) 0.000(3)
CA_4 0.030(4) 0.046(4) 0.027(4) 0.007(3) 0.002(3) 0.001(3)
C_4 0.035(4) 0.033(4) 0.024(3) 0.010(3) 0.006(3) 0.003(3)
O_4 0.032(3) 0.044(3) 0.027(3) 0.010(2) 0.006(2) 0.008(2)
CB1_4 0.048(5) 0.052(5) 0.028(4) 0.012(4) 0.001(3) 0.001(4)
CB2_4 0.036(4) 0.058(5) 0.044(5) 0.023(4) 0.001(3) -0.004(4)
N_5 0.032(3) 0.039(3) 0.020(3) 0.004(3) 0.005(2) -0.003(3)
CA_5 0.029(3) 0.037(4) 0.019(3) 0.001(3) 0.004(3) -0.002(3)
C_5 0.024(3) 0.035(4) 0.023(3) 0.007(3) 0.012(3) 0.007(3)
O_5 0.037(3) 0.037(3) 0.026(3) 0.007(2) 0.010(2) 0.008(2)
CB_5 0.031(4) 0.053(5) 0.036(4) 0.011(4) 0.011(3) -0.007(3)
CG1_5 0.033(4) 0.056(5) 0.037(4) 0.007(4) 0.007(3) -0.009(4)
CG2_5 0.056(6) 0.102(8) 0.052(6) 0.040(6) 0.010(4) -0.015(6)
N_6 0.032(3) 0.034(3) 0.027(3) 0.008(2) 0.008(2) 0.010(2)
CA_6 0.038(4) 0.034(4) 0.038(4) 0.018(3) 0.013(3) 0.015(3)
C_6 0.034(4) 0.023(3) 0.031(4) 0.011(3) 0.011(3) 0.008(3)
O_6 0.042(3) 0.039(3) 0.034(3) 0.017(2) 0.006(2) 0.009(2)
N_7 0.030(3) 0.028(3) 0.026(3) 0.011(2) 0.008(2) 0.006(2)
CA_7 0.031(4) 0.029(3) 0.030(4) 0.012(3) 0.010(3) 0.000(3)
CB_7 0.030(4) 0.024(3) 0.033(4) 0.007(3) 0.009(3) 0.002(3)
CG_7 0.030(4) 0.030(4) 0.042(4) 0.008(3) 0.011(3) 0.001(3)
CD1_7 0.060(6) 0.036(4) 0.064(6) 0.025(4) 0.017(4) 0.003(4)
CD2_7 0.036(4) 0.039(4) 0.047(5) 0.007(4) 0.008(3) 0.000(3)
C_7 0.023(3) 0.033(3) 0.026(3) 0.011(3) 0.007(3) 0.002(3)
O_7 0.038(3) 0.038(3) 0.029(3) 0.013(2) 0.014(2) 0.004(2)
N_8 0.029(3) 0.026(3) 0.019(3) 0.006(2) 0.008(2) 0.001(2)
CA_8 0.027(3) 0.027(3) 0.022(3) 0.012(3) 0.006(3) 0.006(3)
C_8 0.027(3) 0.021(3) 0.022(3) 0.007(3) 0.008(2) 0.005(2)
O_8 0.033(3) 0.025(2) 0.022(2) 0.004(2) 0.0047(19) 0.0089(19)
CB1_8 0.032(4) 0.033(4) 0.025(3) 0.013(3) 0.007(3) 0.006(3)
CB2_8 0.026(3) 0.034(4) 0.029(4) 0.012(3) 0.006(3) 0.009(3)
N_9 0.021(3) 0.019(3) 0.019(3) 0.004(2) 0.002(2) 0.002(2)
CA_9 0.024(3) 0.024(3) 0.027(3) 0.011(3) 0.008(3) 0.004(3)
C_9 0.021(3) 0.020(3) 0.025(3) 0.008(3) 0.006(3) 0.004(2)
O_9 0.023(2) 0.023(2) 0.025(2) 0.0044(19) 0.0035(18) -0.0011(18)
CB1_9 0.029(4) 0.028(3) 0.033(4) 0.012(3) 0.006(3) 0.001(3)
CB2_9 0.024(3) 0.027(3) 0.031(4) 0.009(3) 0.005(3) 0.007(3)
N_10 0.024(3) 0.023(3) 0.022(3) 0.010(2) 0.005(2) 0.001(2)
CD_10 0.029(3) 0.019(3) 0.024(3) 0.008(3) 0.007(3) 0.002(2)
CG_10 0.026(3) 0.028(3) 0.028(3) 0.014(3) 0.006(3) 0.006(3)
CB_10 0.030(4) 0.030(3) 0.025(3) 0.013(3) 0.010(3) 0.007(3)
CA_10 0.028(3) 0.023(3) 0.021(3) 0.009(3) 0.007(3) 0.005(3)
C_10 0.031(4) 0.021(3) 0.022(3) 0.002(3) 0.004(3) 0.002(3)
OD1_10 0.031(2) 0.032(2) 0.023(2) 0.0101(19) 0.0050(19) 0.0115(19)
O_10 0.046(3) 0.037(3) 0.022(3) 0.001(2) 0.004(2) 0.011(2)
N_11 0.029(3) 0.024(3) 0.027(3) 0.006(2) 0.007(2) 0.007(2)
NE2_11 0.045(4) 0.029(3) 0.026(3) 0.011(3) 0.011(3) 0.002(3)
CA_11 0.031(4) 0.020(3) 0.031(4) 0.004(3) 0.014(3) 0.008(3)
CB_11 0.026(3) 0.030(3) 0.034(4) 0.009(3) 0.012(3) 0.008(3)
CG_11 0.029(4) 0.028(3) 0.029(3) 0.010(3) 0.007(3) 0.006(3)
CD_11 0.027(4) 0.029(4) 0.034(4) 0.005(3) 0.011(3) 0.005(3)
C_11 0.033(4) 0.023(3) 0.036(4) 0.005(3) 0.011(3) 0.007(3)
OE1_11 0.050(3) 0.032(3) 0.039(3) 0.001(2) 0.019(2) 0.000(2)
O_11 0.036(3) 0.024(3) 0.049(3) -0.002(2) 0.011(2) 0.002(2)
N_12 0.038(3) 0.017(3) 0.048(4) 0.003(3) 0.018(3) 0.001(2)
C_12 0.044(4) 0.027(4) 0.051(4) 0.004(3) 0.023(4) 0.006(3)
CA_12 0.045(4) 0.022(3) 0.052(4) 0.006(3) 0.022(4) -0.003(3)
O_12 0.058(4) 0.018(3) 0.080(4) 0.008(3) 0.026(3) 0.003(2)
CB1_12 0.075(6) 0.034(4) 0.058(5) 0.015(4) 0.020(5) 0.005(4)
CB2_12 0.054(5) 0.032(4) 0.064(6) 0.004(4) 0.034(4) -0.001(4)
N_13 0.040(4) 0.022(3) 0.053(4) -0.002(3) 0.013(3) -0.001(3)
CD_13 0.039(4) 0.030(4) 0.057(5) 0.013(3) 0.017(4) 0.003(3)
CG_13 0.045(4) 0.033(4) 0.041(4) 0.003(3) 0.010(3) -0.008(3)
CB_13 0.058(6) 0.045(5) 0.052(5) 0.001(4) 0.014(4) -0.001(4)
CA_13 0.050(5) 0.034(4) 0.059(5) 0.001(4) 0.011(4) -0.003(3)
C_13 0.055(5) 0.033(4) 0.060(6) -0.007(4) 0.011(4) -0.004(4)
OD1_13 0.040(3) 0.038(3) 0.065(4) 0.013(3) 0.017(3) 0.001(2)
O_13 0.065(4) 0.030(3) 0.093(6) -0.019(3) 0.010(4) -0.003(3)
N_14 0.067(5) 0.035(4) 0.078(6) -0.018(4) 0.034(4) -0.003(3)
CA_14 0.060(6) 0.056(6) 0.114(8) -0.047(5) 0.038(6) 0.006(5)
C_14 0.046(6) 0.059(6) 0.089(7) -0.049(5) -0.029(5) 0.019(5)
CB1_14 0.052(6) 0.106(10) 0.223(17) -0.107(12) 0.068(8) -0.030(7)
CB2_14 0.132(12) 0.056(7) 0.130(9) -0.011(7) 0.082(9) 0.013(7)
O_14 0.131(8) 0.108(7) 0.078(6) -0.039(5) -0.025(5) 0.089(7)
N_15 0.038(4) 0.044(5) 0.132(8) -0.028(5) 0.003(5) 0.012(4)
CA_15 0.042(5) 0.041(6) 0.182(11) -0.012(6) -0.003(6) 0.012(5)
C_15 0.040(6) 0.040(6) 0.33(2) 0.050(10) -0.010(9) -0.002(5)
O_15 0.059(6) 0.048(5) 0.39(2) 0.052(8) -0.082(10) -0.007(4)
CB_15 0.059(6) 0.101(9) 0.132(10) -0.005(8) 0.030(7) 0.016(6)
CG_15 0.055(5) 0.070(6) 0.074(7) -0.002(5) 0.014(5) 0.018(5)
CD1_15 0.075(9) 0.070(8) 0.30(3) -0.046(13) 0.012(12) 0.019(6)
CD2_15 0.061(5) 0.050(5) 0.070(6) 0.032(5) 0.018(5) 0.016(4)
CE1_15 0.060(8) 0.057(7) 0.30(3) -0.026(11) -0.030(11) 0.001(6)
CE2_15 0.054(5) 0.067(6) 0.080(7) 0.033(5) 0.019(5) 0.013(5)
CZ_15 0.062(6) 0.073(6) 0.088(8) 0.037(6) 0.001(5) 0.008(5)
CH3_20 0.068(6) 0.056(5) 0.029(4) 0.019(4) 0.002(4) 0.001(4)
C_20 0.035(4) 0.038(4) 0.028(4) 0.005(3) 0.003(3) 0.004(3)
O_20 0.043(3) 0.040(3) 0.023(3) 0.006(2) -0.004(2) -0.008(2)
N_21 0.037(3) 0.037(3) 0.020(3) 0.002(2) -0.002(2) -0.002(3)
CA_21 0.040(4) 0.032(4) 0.026(3) 0.000(3) 0.006(3) 0.002(3)
CB_21 0.032(4) 0.038(4) 0.028(4) -0.004(3) 0.007(3) -0.001(3)
CG1_21 0.036(4) 0.057(5) 0.033(4) 0.003(4) 0.006(3) 0.000(4)
CG2_21 0.029(4) 0.056(5) 0.051(5) 0.014(4) 0.009(4) 0.002(4)
C_21 0.029(4) 0.028(3) 0.026(3) 0.000(3) 0.007(3) -0.005(3)
O_21 0.032(3) 0.041(3) 0.024(3) 0.002(2) 0.008(2) 0.000(2)
N_22 0.028(3) 0.036(3) 0.028(3) 0.002(3) 0.003(2) 0.000(2)
CA_22 0.028(4) 0.039(4) 0.040(4) 0.013(3) 0.004(3) 0.001(3)
CB1_22 0.031(4) 0.038(4) 0.044(4) 0.005(3) -0.001(3) 0.001(3)
CB2_22 0.039(4) 0.049(5) 0.054(5) 0.024(4) 0.001(4) -0.002(4)
C_22 0.029(4) 0.038(4) 0.022(3) 0.006(3) 0.007(3) 0.008(3)
O_22 0.034(3) 0.041(3) 0.031(3) 0.015(2) 0.006(2) 0.006(2)
N_23 0.031(3) 0.034(3) 0.025(3) 0.006(2) 0.007(2) 0.004(2)
CA_23 0.024(3) 0.032(3) 0.024(3) 0.005(3) 0.007(3) 0.003(3)
CB1_23 0.026(4) 0.034(4) 0.030(4) 0.001(3) 0.002(3) 0.002(3)
CB2_23 0.038(4) 0.041(4) 0.024(3) 0.011(3) 0.012(3) 0.001(3)
O_23 0.025(2) 0.035(2) 0.020(2) 0.005(2) 0.0027(18) 0.0011(19)
C_23 0.030(4) 0.030(3) 0.021(3) 0.009(3) 0.011(3) 0.004(3)
N_24 0.027(3) 0.036(3) 0.019(3) 0.005(2) 0.003(2) 0.002(2)
CA_24 0.028(3) 0.032(4) 0.024(3) 0.004(3) 0.007(3) 0.006(3)
CB_24 0.027(4) 0.045(4) 0.030(4) 0.012(3) 0.008(3) 0.011(3)
CG1_24 0.046(5) 0.080(6) 0.030(4) 0.025(4) 0.013(3) 0.031(4)
CG2_24 0.035(4) 0.053(5) 0.029(4) 0.008(3) 0.010(3) 0.017(4)
C_24 0.022(3) 0.036(4) 0.023(3) 0.005(3) 0.007(3) 0.004(3)
O_24 0.028(3) 0.043(3) 0.021(2) 0.008(2) 0.0034(19) 0.003(2)
N_25 0.029(3) 0.036(3) 0.025(3) 0.009(2) 0.006(2) 0.004(2)
CA_25 0.031(4) 0.036(4) 0.025(3) 0.013(3) 0.005(3) 0.001(3)
C_25 0.028(3) 0.029(3) 0.028(3) 0.014(3) 0.010(3) 0.003(3)
O_25 0.034(3) 0.039(3) 0.027(3) 0.013(2) 0.007(2) 0.001(2)
N_26 0.026(3) 0.029(3) 0.019(3) 0.010(2) 0.003(2) 0.001(2)
CA_26 0.026(3) 0.032(3) 0.026(3) 0.012(3) 0.003(3) 0.004(3)
CB_26 0.025(3) 0.025(3) 0.021(3) 0.008(3) -0.002(3) 0.000(3)
CG_26 0.030(4) 0.029(3) 0.028(4) 0.006(3) 0.004(3) 0.002(3)
CD1_26 0.037(4) 0.039(4) 0.039(4) 0.007(3) 0.008(3) 0.009(3)
CD2_26 0.043(4) 0.034(4) 0.040(4) 0.015(3) 0.006(3) 0.003(3)
C_26 0.016(3) 0.040(4) 0.020(3) 0.008(3) 0.005(2) 0.004(3)
O_26 0.029(3) 0.041(3) 0.021(2) 0.007(2) -0.003(2) 0.004(2)
N_27 0.024(3) 0.028(3) 0.022(3) 0.008(2) 0.004(2) 0.002(2)
CA_27 0.027(3) 0.031(3) 0.019(3) 0.006(3) 0.006(3) -0.006(3)
CB1_27 0.027(4) 0.047(4) 0.034(4) 0.008(3) 0.011(3) -0.001(3)
CB2_27 0.050(4) 0.028(4) 0.025(3) 0.009(3) 0.012(3) 0.002(3)
C_27 0.026(3) 0.027(3) 0.022(3) 0.009(3) 0.009(3) 0.005(3)
O_27 0.028(2) 0.027(2) 0.025(2) 0.005(2) 0.0077(19) -0.0017(19)
N_28 0.026(3) 0.025(3) 0.018(3) 0.006(2) 0.005(2) 0.000(2)
O_28 0.026(2) 0.024(2) 0.026(2) 0.0075(19) 0.0059(18) 0.0059(18)
CA_28 0.025(3) 0.032(3) 0.019(3) 0.007(3) 0.007(3) 0.007(3)
CB1_28 0.022(3) 0.035(4) 0.021(3) 0.008(3) 0.002(3) 0.001(3)
CB2_28 0.032(4) 0.033(4) 0.029(4) 0.010(3) 0.006(3) 0.006(3)
C_28 0.019(3) 0.021(3) 0.022(3) 0.004(3) 0.006(2) 0.001(2)
N_29 0.025(3) 0.023(3) 0.016(2) 0.005(2) 0.003(2) 0.003(2)
CA_29 0.026(3) 0.024(3) 0.014(3) 0.008(2) 0.004(2) 0.002(2)
C_29 0.030(4) 0.024(3) 0.019(3) 0.006(3) 0.007(3) 0.006(3)
OD1_29 0.027(2) 0.030(2) 0.026(2) 0.010(2) 0.0098(19) -0.0021(19)
O_29 0.035(3) 0.037(3) 0.026(3) 0.002(2) 0.005(2) -0.002(2)
CB_29 0.024(3) 0.034(3) 0.027(3) 0.017(3) 0.007(3) 0.004(3)
CG_29 0.022(3) 0.025(3) 0.028(3) 0.010(3) 0.006(3) 0.004(3)
CD_29 0.024(3) 0.025(3) 0.024(3) 0.009(3) 0.009(3) 0.005(3)
N_30 0.025(3) 0.020(3) 0.021(3) 0.004(2) 0.004(2) 0.001(2)
CA_30 0.019(3) 0.025(3) 0.030(3) 0.009(3) 0.004(3) 0.002(2)
C_30 0.020(3) 0.022(3) 0.032(4) 0.004(3) 0.004(3) -0.002(3)
O_30 0.026(3) 0.028(3) 0.047(3) 0.007(2) -0.002(2) 0.000(2)
CB_30 0.024(3) 0.025(3) 0.038(4) 0.014(3) 0.010(3) 0.006(3)
CG_30 0.024(3) 0.023(3) 0.040(4) 0.014(3) 0.009(3) 0.006(3)
CD_30 0.028(4) 0.022(3) 0.037(4) 0.004(3) 0.009(3) 0.008(3)
OD_30 0.049(3) 0.028(3) 0.044(3) 0.003(2) -0.005(3) 0.008(2)
NE2_30 0.047(4) 0.021(3) 0.030(3) 0.009(2) -0.001(3) 0.002(2)
N_31 0.024(3) 0.020(3) 0.033(3) 0.007(2) 0.002(2) 0.002(2)
CA_31 0.032(4) 0.024(3) 0.038(4) 0.013(3) 0.005(3) 0.004(3)
CB1_31 0.030(4) 0.031(4) 0.037(4) 0.010(3) 0.002(3) 0.006(3)
CB2_31 0.036(4) 0.034(4) 0.047(4) 0.016(3) 0.007(3) 0.006(3)
C_31 0.021(3) 0.025(3) 0.046(4) 0.012(3) 0.001(3) 0.002(3)
O_31 0.030(3) 0.024(2) 0.050(3) 0.012(2) -0.001(2) 0.003(2)
N_32 0.026(3) 0.019(3) 0.032(3) 0.004(2) 0.001(2) -0.001(2)
CA_32 0.037(4) 0.028(3) 0.047(4) 0.013(3) 0.011(3) 0.011(3)
C_32 0.037(4) 0.031(4) 0.034(4) 0.010(3) 0.006(3) 0.006(3)
O_32 0.039(3) 0.030(3) 0.034(3) -0.002(2) -0.001(2) 0.003(2)
CB_32 0.036(4) 0.034(4) 0.038(4) 0.009(3) 0.008(3) 0.003(3)
CG_32 0.032(4) 0.030(4) 0.041(4) 0.014(3) 0.003(3) 0.004(3)
OD1_32 0.030(3) 0.034(3) 0.052(3) 0.008(2) 0.006(2) 0.005(2)
CD_32 0.032(4) 0.023(3) 0.041(4) 0.011(3) 0.005(3) 0.003(3)
N_33 0.034(3) 0.024(3) 0.046(4) 0.007(3) -0.005(3) 0.001(2)
CA_33 0.032(4) 0.033(4) 0.056(5) 0.010(4) -0.013(4) 0.004(3)
CB1_33 0.038(4) 0.034(4) 0.068(6) 0.012(4) -0.008(4) 0.007(3)
CB2_33 0.056(5) 0.037(4) 0.057(5) 0.014(4) -0.014(4) 0.003(4)
C_33 0.022(4) 0.032(4) 0.044(4) 0.003(3) -0.007(3) 0.004(3)
O_33 0.036(3) 0.030(3) 0.057(4) 0.006(3) -0.008(3) -0.002(2)
N_34 0.030(3) 0.024(3) 0.047(4) 0.001(3) 0.004(3) 0.003(2)
CA_34 0.032(4) 0.027(4) 0.035(4) -0.001(3) 0.004(3) 0.004(3)
C_34 0.036(4) 0.045(4) 0.031(4) 0.009(3) 0.005(3) 0.012(3)
O_34 0.041(3) 0.035(3) 0.031(3) 0.004(2) 0.004(2) 0.010(2)
CB_34 0.038(4) 0.036(4) 0.041(4) 0.005(3) 0.009(3) 0.005(3)
CG1_34 0.032(4) 0.039(4) 0.053(5) 0.008(4) 0.011(3) 0.006(3)
CD1_34 0.059(5) 0.037(4) 0.072(6) 0.014(4) 0.029(5) 0.013(4)
CE1_34 0.087(8) 0.056(6) 0.110(9) 0.034(6) 0.048(7) 0.041(5)
CZ_34 0.064(6) 0.080(7) 0.109(9) 0.037(7) 0.046(6) 0.040(5)
CE2_34 0.053(6) 0.065(6) 0.094(8) 0.034(6) 0.040(6) 0.017(5)
CD2_34 0.048(5) 0.039(4) 0.061(5) 0.016(4) 0.020(4) 0.013(4)
N_35 0.129(14) 0.095(11) 0.39(4) 0.067(16) 0.091(17) 0.023(9)
C1_35 0.109(13) 0.070(9) 0.21(2) 0.056(11) 0.063(12) 0.002(7)
C2_35 0.086(9) 0.097(9) 0.077(8) 0.040(7) 0.007(6) 0.001(6)
N1_36 0.110(10) 0.067(6) 0.159(13) 0.044(8) -0.021(9) 0.011(6)
C1_36 0.045(6) 0.064(6) 0.124(11) 0.033(7) -0.011(6) 0.010(5)
C2_36 0.042(5) 0.075(6) 0.101(9) 0.046(7) -0.001(5) 0.003(5)
N_37 0.105(13) 0.138(16) 0.49(5) 0.14(2) -0.019(18) -0.005(10)
C1_37 0.094(11) 0.113(13) 0.22(2) 0.096(14) 0.037(11) 0.030(8)
C2_37 0.105(10) 0.149(14) 0.092(10) 0.058(10) 0.025(8) 0.051(8)
O_38 0.113(8) 0.089(6) 0.101(7) -0.029(6) -0.015(6) 0.033(6)

loop_
_atom_type_symbol
_atom_type_description
_atom_type_scat_dispersion_real
_atom_type_scat_dispersion_imag
_atom_type_scat_source
C C 0.0181 0.0091 'International Tables Vol C Tables 4.2.6.8 and 6.1.1.4'
H H 0.0000 0.0000 'International Tables Vol C Tables 4.2.6.8 and 6.1.1.4'
N N 0.0311 0.0180 'International Tables Vol C Tables 4.2.6.8 and 6.1.1.4'
O O 0.0492 0.0322 'International Tables Vol C Tables 4.2.6.8 and 6.1.1.4'

loop_
_geom_angle_atom_site_label_1
_geom_angle_atom_site_label_2
_geom_angle_atom_site_label_3
_geom_angle
O_1 C_1 N_2 123.0(9)
O_1 C_1 CH3_1 120.2(11)
N_2 C_1 CH3_1 116.6(9)
C_1 N_2 CA_2 119.1(8)
N_2 CA_2 C_2 113.3(8)
N_2 CA_2 CB_2 112.9(8)
C_2 CA_2 CB_2 113.7(8)
O_2 C_2 N_3 120.0(11)
O_2 C_2 CA_2 120.1(8)
N_3 C_2 CA_2 119.9(9)
CG1_2 CB_2 CG2_2 113.1(8)
CG1_2 CB_2 CA_2 112.6(8)
CG2_2 CB_2 CA_2 113.0(7)
C_2 N_3 CA_3 121.9(9)
N_3 CA_3 C_3 110.0(8)
N_3 CA_3 CB2_3 109.5(11)
C_3 CA_3 CB2_3 104.7(10)
N_3 CA_3 CB1_3 112.6(10)
C_3 CA_3 CB1_3 109.8(11)
CB2_3 CA_3 CB1_3 109.9(10)
O_3 C_3 N_4 120.5(9)
O_3 C_3 CA_3 121.3(10)
N_4 C_3 CA_3 118.3(10)
C_3 N_4 CA_4 123.6(7)
N_4 CA_4 CB2_4 111.8(7)
N_4 CA_4 C_4 109.6(6)
CB2_4 CA_4 C_4 110.1(6)
N_4 CA_4 CB1_4 108.3(6)
CB2_4 CA_4 CB1_4 109.9(7)
C_4 CA_4 CB1_4 107.0(6)
O_4 C_4 N_5 121.3(7)
O_4 C_4 CA_4 122.1(6)
N_5 C_4 CA_4 116.4(6)
C_4 N_5 CA_5 120.4(6)
N_5 CA_5 C_5 112.2(6)
N_5 CA_5 CB_5 109.7(6)
C_5 CA_5 CB_5 111.6(6)
O_5 C_5 N_6 121.6(6)
O_5 C_5 CA_5 121.8(6)
N_6 C_5 CA_5 116.6(6)
CG2_5 CB_5 CG1_5 111.1(7)
CG2_5 CB_5 CA_5 111.0(8)
CG1_5 CB_5 CA_5 110.9(6)
C_5 N_6 CA_6 119.1(6)
N_6 CA_6 C_6 113.4(6)
O_6 C_6 N_7 122.7(6)
O_6 C_6 CA_6 118.9(6)
N_7 C_6 CA_6 118.3(6)
C_6 N_7 CA_7 120.1(6)
N_7 CA_7 CB_7 111.8(6)
N_7 CA_7 C_7 112.6(5)
CB_7 CA_7 C_7 110.4(6)
CA_7 CB_7 CG_7 114.0(6)
CD1_7 CG_7 CD2_7 111.0(6)
CD1_7 CG_7 CB_7 112.3(7)
CD2_7 CG_7 CB_7 109.8(6)
O_7 C_7 N_8 122.6(6)
O_7 C_7 CA_7 121.2(6)
N_8 C_7 CA_7 116.1(5)
C_7 N_8 CA_8 123.9(5)
N_8 CA_8 CB1_8 106.9(5)
N_8 CA_8 CB2_8 112.1(5)
CB1_8 CA_8 CB2_8 109.5(5)
N_8 CA_8 C_8 111.2(5)
CB1_8 CA_8 C_8 106.1(5)
CB2_8 CA_8 C_8 110.8(5)
O_8 C_8 N_9 122.5(6)
O_8 C_8 CA_8 121.5(6)
N_9 C_8 CA_8 115.8(5)
C_8 N_9 CA_9 122.2(5)
N_9 CA_9 C_9 111.9(5)
N_9 CA_9 CB2_9 109.2(5)
C_9 CA_9 CB2_9 108.6(5)
N_9 CA_9 CB1_9 108.5(5)
C_9 CA_9 CB1_9 109.4(5)
CB2_9 CA_9 CB1_9 109.2(5)
O_9 C_9 N_10 120.7(6)
O_9 C_9 CA_9 119.7(5)
N_10 C_9 CA_9 119.4(5)
C_9 N_10 CD_10 130.2(5)
C_9 N_10 CA_10 117.9(5)
CD_10 N_10 CA_10 111.9(5)
N_10 CD_10 CG_10 102.6(5)
OD1_10 CG_10 CB_10 112.6(5)
OD1_10 CG_10 CD_10 107.2(5)
CB_10 CG_10 CD_10 103.3(5)
CG_10 CB_10 CA_10 104.7(5)
N_10 CA_10 C_10 115.2(5)
N_10 CA_10 CB_10 103.2(5)
C_10 CA_10 CB_10 110.1(5)
O_10 C_10 N_11 122.9(6)
O_10 C_10 CA_10 119.4(6)
N_11 C_10 CA_10 117.6(6)
C_10 N_11 CA_11 120.5(6)
N_11 CA_11 CB_11 111.7(6)
N_11 CA_11 C_11 112.5(5)
CB_11 CA_11 C_11 109.5(5)
CA_11 CB_11 CG_11 113.2(6)
CD_11 CG_11 CB_11 113.1(6)
OE1_11 CD_11 NE2_11 121.9(6)
OE1_11 CD_11 CG_11 121.6(6)
NE2_11 CD_11 CG_11 116.5(6)
O_11 C_11 N_12 123.1(6)
O_11 C_11 CA_11 118.9(6)
N_12 C_11 CA_11 117.9(6)
C_11 N_12 CA_12 121.2(6)
O_12 C_12 N_13 120.1(8)
O_12 C_12 CA_12 120.4(8)
N_13 C_12 CA_12 119.5(6)
N_12 CA_12 CB1_12 108.6(7)
N_12 CA_12 C_12 112.2(6)
CB1_12 CA_12 C_12 108.6(6)
N_12 CA_12 CB2_12 110.1(6)
CB1_12 CA_12 CB2_12 109.6(7)
C_12 CA_12 CB2_12 107.7(7)
C_12 N_13 CA_13 117.6(7)
C_12 N_13 CD_13 131.3(7)
CA_13 N_13 CD_13 110.4(7)
N_13 CD_13 CG_13 102.7(6)
OD1_13 CG_13 CB_13 108.3(6)
OD1_13 CG_13 CD_13 111.0(7)
CB_13 CG_13 CD_13 102.9(7)
CG_13 CB_13 CA_13 103.9(7)
N_13 CA_13 C_13 113.7(8)
N_13 CA_13 CB_13 104.5(7)
C_13 CA_13 CB_13 112.9(8)
O_13 C_13 N_14 124.9(9)
O_13 C_13 CA_13 118.8(8)
N_14 C_13 CA_13 116.2(7)
C_13 N_14 CA_14 123.8(8)
N_14 CA_14 C_14 110.3(10)
N_14 CA_14 CB1_14 107.3(8)
C_14 CA_14 CB1_14 107.5(16)
N_14 CA_14 CB2_14 108.9(13)
C_14 CA_14 CB2_14 111.7(9)
CB1_14 CA_14 CB2_14 111.2(14)
O_14 C_14 N_15 123.3(16)
O_14 C_14 CA_14 119.7(15)
N_15 C_14 CA_14 116.8(9)
C_14 N_15 CA_15 127.7(10)
CB_15 CA_15 C_15 113.1(17)
CB_15 CA_15 N_15 111.6(11)
C_15 CA_15 N_15 106.6(12)
O_15 C_15 CA_15 109.7(19)
CA_15 CB_15 CG_15 114.5(13)
CD2_15 CG_15 CD1_15 115.6(10)
CD2_15 CG_15 CB_15 120.8(10)
CD1_15 CG_15 CB_15 123.4(10)
CE1_15 CD1_15 CG_15 122.9(12)
CG_15 CD2_15 CE2_15 121.2(9)
CZ_15 CE1_15 CD1_15 119.6(12)
CZ_15 CE2_15 CD2_15 122.5(9)
CE1_15 CZ_15 CE2_15 117.1(10)
O_20 C_20 N_21 122.2(7)
O_20 C_20 CH3_20 121.0(7)
N_21 C_20 CH3_20 116.7(7)
C_20 N_21 CA_21 121.9(6)
N_21 CA_21 C_21 112.4(6)
N_21 CA_21 CB_21 109.2(6)
C_21 CA_21 CB_21 112.8(6)
CG1_21 CB_21 CA_21 110.9(7)
CG1_21 CB_21 CG2_21 110.6(6)
CA_21 CB_21 CG2_21 112.2(6)
O_21 C_21 N_22 121.6(7)
O_21 C_21 CA_21 121.7(6)
N_22 C_21 CA_21 116.6(6)
C_21 N_22 CA_22 119.5(6)
N_22 CA_22 CB1_22 108.0(6)
N_22 CA_22 CB2_22 111.8(6)
CB1_22 CA_22 CB2_22 110.2(7)
N_22 CA_22 C_22 109.2(6)
CB1_22 CA_22 C_22 107.5(6)
CB2_22 CA_22 C_22 110.0(6)
O_22 C_22 N_23 124.1(6)
O_22 C_22 CA_22 121.0(6)
N_23 C_22 CA_22 114.8(6)
C_22 N_23 CA_23 121.7(6)
N_23 CA_23 CB1_23 111.0(6)
N_23 CA_23 CB2_23 108.2(6)
CB1_23 CA_23 CB2_23 109.1(6)
N_23 CA_23 C_23 110.6(5)
CB1_23 CA_23 C_23 109.8(6)
CB2_23 CA_23 C_23 107.9(6)
O_23 C_23 N_24 122.1(6)
O_23 C_23 CA_23 121.6(6)
N_24 C_23 CA_23 116.3(6)
C_23 N_24 CA_24 119.9(6)
N_24 CA_24 C_24 109.7(6)
N_24 CA_24 CB_24 111.7(6)
C_24 CA_24 CB_24 109.4(5)
CG1_24 CB_24 CG2_24 109.9(6)
CG1_24 CB_24 CA_24 111.2(6)
CG2_24 CB_24 CA_24 109.3(6)
O_24 C_24 N_25 122.0(6)
O_24 C_24 CA_24 121.9(6)
N_25 C_24 CA_24 116.0(6)
C_24 N_25 CA_25 119.5(6)
N_25 CA_25 C_25 113.8(5)
O_25 C_25 N_26 122.2(6)
O_25 C_25 CA_25 120.5(6)
N_26 C_25 CA_25 117.2(6)
C_25 N_26 CA_26 119.0(6)
N_26 CA_26 C_26 112.7(5)
N_26 CA_26 CB_26 111.3(5)
C_26 CA_26 CB_26 110.4(5)
CA_26 CB_26 CG_26 115.0(5)
CD2_26 CG_26 CD1_26 109.4(6)
CD2_26 CG_26 CB_26 112.4(6)
CD1_26 CG_26 CB_26 110.2(6)
O_26 C_26 N_27 121.9(6)
O_26 C_26 CA_26 120.7(6)
N_27 C_26 CA_26 117.4(6)
C_26 N_27 CA_27 125.7(6)
N_27 CA_27 CB2_27 106.4(5)
N_27 CA_27 CB1_27 112.3(6)
CB2_27 CA_27 CB1_27 110.0(6)
N_27 CA_27 C_27 110.2(5)
CB2_27 CA_27 C_27 107.6(6)
CB1_27 CA_27 C_27 110.2(5)
O_27 C_27 N_28 123.6(6)
O_27 C_27 CA_27 120.7(5)
N_28 C_27 CA_27 115.5(6)
C_27 N_28 CA_28 122.3(5)
N_28 CA_28 CB2_28 108.7(5)
N_28 CA_28 CB1_28 108.5(5)
CB2_28 CA_28 CB1_28 110.1(6)
N_28 CA_28 C_28 112.2(5)
CB2_28 CA_28 C_28 109.5(5)
CB1_28 CA_28 C_28 107.9(5)
O_28 C_28 N_29 120.9(6)
O_28 C_28 CA_28 118.9(6)
N_29 C_28 CA_28 120.2(5)
C_28 N_29 CD_29 129.9(5)
C_28 N_29 CA_29 118.6(5)
CD_29 N_29 CA_29 111.5(5)
N_29 CA_29 C_29 114.8(5)
N_29 CA_29 CB_29 104.1(5)
C_29 CA_29 CB_29 110.7(5)
O_29 C_29 N_30 122.4(6)
O_29 C_29 CA_29 119.3(5)
N_30 C_29 CA_29 118.1(5)
CG_29 CB_29 CA_29 104.8(5)
OD1_29 CG_29 CB_29 112.9(5)
OD1_29 CG_29 CD_29 108.0(5)
CB_29 CG_29 CD_29 103.5(5)
N_29 CD_29 CG_29 102.5(5)
C_29 N_30 CA_30 119.7(5)
N_30 CA_30 C_30 113.4(5)
N_30 CA_30 CB_30 110.9(5)
C_30 CA_30 CB_30 108.9(5)
O_30 C_30 N_31 123.9(6)
O_30 C_30 CA_30 118.7(6)
N_31 C_30 CA_30 117.4(5)
CA_30 CB_30 CG_30 112.5(5)
CD_30 CG_30 CB_30 112.9(6)
OD_30 CD_30 NE2_30 121.3(7)
OD_30 CD_30 CG_30 121.6(6)
NE2_30 CD_30 CG_30 117.2(6)
C_30 N_31 CA_31 120.9(5)
N_31 CA_31 C_31 111.4(6)
N_31 CA_31 CB2_31 109.3(6)
C_31 CA_31 CB2_31 110.3(6)
N_31 CA_31 CB1_31 109.1(5)
C_31 CA_31 CB1_31 108.6(6)
CB2_31 CA_31 CB1_31 108.1(6)
O_31 C_31 N_32 118.9(7)
O_31 C_31 CA_31 120.8(6)
N_32 C_31 CA_31 120.3(5)
C_31 N_32 CA_32 117.2(5)
C_31 N_32 CD_32 130.1(6)
CA_32 N_32 CD_32 111.9(5)
N_32 CA_32 C_32 114.2(6)
N_32 CA_32 CB_32 103.1(5)
C_32 CA_32 CB_32 110.3(7)
O_32 C_32 N_33 123.0(7)
O_32 C_32 CA_32 120.1(7)
N_33 C_32 CA_32 116.9(6)
CG_32 CB_32 CA_32 102.8(6)
OD1_32 CG_32 CD_32 111.5(6)
OD1_32 CG_32 CB_32 108.6(6)
CD_32 CG_32 CB_32 102.7(6)
N_32 CD_32 CG_32 101.8(5)
C_32 N_33 CA_33 122.7(6)
N_33 CA_33 CB1_33 107.5(7)
N_33 CA_33 CB2_33 110.4(7)
CB1_33 CA_33 CB2_33 111.6(7)
N_33 CA_33 C_33 109.2(6)
CB1_33 CA_33 C_33 107.8(7)
CB2_33 CA_33 C_33 110.3(7)
O_33 C_33 N_34 124.3(7)
O_33 C_33 CA_33 121.1(7)
N_34 C_33 CA_33 114.4(6)
C_33 N_34 CA_34 124.9(6)
N_34 CA_34 C_34 109.3(6)
N_34 CA_34 CB_34 109.8(6)
C_34 CA_34 CB_34 108.1(6)
O_34 C_34 CA_34 112.1(6)
CG1_34 CB_34 CA_34 113.5(7)
CD2_34 CG1_34 CD1_34 118.3(7)
CD2_34 CG1_34 CB_34 120.9(7)
CD1_34 CG1_34 CB_34 120.7(7)
CE1_34 CD1_34 CG1_34 120.5(9)
CD1_34 CE1_34 CZ_34 119.5(9)
CE2_34 CZ_34 CE1_34 120.7(9)
CZ_34 CE2_34 CD2_34 120.1(9)
CE2_34 CD2_34 CG1_34 120.9(8)
N_35 C1_35 C2_35 175(3)
N1_36 C1_36 C2_36 177.4(17)
N_37 C1_37 C2_37 178(3)

loop_
_geom_bond_atom_site_label_1
_geom_bond_atom_site_label_2
_geom_bond_distance
CH3_1 C_1 1.530(16)
C_1 O_1 1.251(12)
C_1 N_2 1.349(14)
N_2 CA_2 1.434(12)
CA_2 C_2 1.509(16)
CA_2 CB_2 1.540(13)
C_2 O_2 1.257(11)
C_2 N_3 1.336(13)
CB_2 CG1_2 1.485(14)
CB_2 CG2_2 1.520(13)
N_3 CA_3 1.439(17)
CA_3 C_3 1.540(15)
CA_3 CB2_3 1.544(16)
CA_3 CB1_3 1.54(2)
C_3 O_3 1.262(12)
C_3 N_4 1.306(12)
N_4 CA_4 1.464(11)
CA_4 CB2_4 1.520(11)
CA_4 C_4 1.532(10)
CA_4 CB1_4 1.535(11)
C_4 O_4 1.227(8)
C_4 N_5 1.356(10)
N_5 CA_5 1.447(9)
CA_5 C_5 1.495(10)
CA_5 CB_5 1.555(10)
C_5 O_5 1.241(8)
C_5 N_6 1.344(9)
CB_5 CG2_5 1.515(13)
CB_5 CG1_5 1.538(12)
N_6 CA_6 1.446(9)
CA_6 C_6 1.517(9)
C_6 O_6 1.248(8)
C_6 N_7 1.328(9)
N_7 CA_7 1.451(9)
CA_7 CB_7 1.521(11)
CA_7 C_7 1.536(10)
CB_7 CG_7 1.545(10)
CG_7 CD1_7 1.528(11)
CG_7 CD2_7 1.530(12)
C_7 O_7 1.231(8)
C_7 N_8 1.357(8)
N_8 CA_8 1.472(8)
CA_8 CB1_8 1.531(9)
CA_8 CB2_8 1.532(9)
CA_8 C_8 1.545(10)
C_8 O_8 1.225(8)
C_8 N_9 1.355(8)
N_9 CA_9 1.470(9)
CA_9 C_9 1.532(9)
CA_9 CB2_9 1.536(9)
CA_9 CB1_9 1.541(9)
C_9 O_9 1.233(8)
C_9 N_10 1.355(8)
N_10 CD_10 1.460(8)
N_10 CA_10 1.474(8)
CD_10 CG_10 1.526(9)
CG_10 OD1_10 1.438(8)
CG_10 CB_10 1.505(10)
CB_10 CA_10 1.553(9)
CA_10 C_10 1.511(9)
C_10 O_10 1.224(8)
C_10 N_11 1.333(9)
N_11 CA_11 1.457(8)
NE2_11 CD_11 1.332(9)
CA_11 CB_11 1.527(10)
CA_11 C_11 1.532(9)
CB_11 CG_11 1.528(10)
CG_11 CD_11 1.516(10)
CD_11 OE1_11 1.240(9)
C_11 O_11 1.223(8)
C_11 N_12 1.336(9)
N_12 CA_12 1.455(9)
C_12 O_12 1.219(9)
C_12 N_13 1.338(12)
C_12 CA_12 1.533(12)
CA_12 CB1_12 1.536(14)
CA_12 CB2_12 1.533(11)
N_13 CA_13 1.459(11)
N_13 CD_13 1.492(10)
CD_13 CG_13 1.516(13)
CG_13 OD1_13 1.421(10)
CG_13 CB_13 1.507(12)
CB_13 CA_13 1.537(15)
CA_13 C_13 1.527(13)
C_13 O_13 1.241(10)
C_13 N_14 1.335(13)
N_14 CA_14 1.468(13)
CA_14 C_14 1.50(2)
CA_14 CB1_14 1.543(17)
CA_14 CB2_14 1.54(2)
C_14 O_14 1.233(13)
C_14 N_15 1.342(19)
N_15 CA_15 1.56(2)
CA_15 CB_15 1.47(2)
CA_15 C_15 1.474(18)
C_15 O_15 1.46(3)
CB_15 CG_15 1.475(17)
CG_15 CD2_15 1.360(10)
CG_15 CD1_15 1.373(12)
CD1_15 CE1_15 1.372(13)
CD2_15 CE2_15 1.365(10)
CE1_15 CZ_15 1.358(12)
CE2_15 CZ_15 1.364(11)
CH3_20 C_20 1.522(11)
C_20 O_20 1.239(9)
C_20 N_21 1.322(10)
N_21 CA_21 1.460(9)
CA_21 C_21 1.511(11)
CA_21 CB_21 1.532(10)
CB_21 CG1_21 1.502(12)
CB_21 CG2_21 1.536(12)
C_21 O_21 1.234(8)
C_21 N_22 1.361(9)
N_22 CA_22 1.463(10)
CA_22 CB1_22 1.524(11)
CA_22 CB2_22 1.534(11)
CA_22 C_22 1.562(10)
C_22 O_22 1.229(8)
C_22 N_23 1.336(9)
N_23 CA_23 1.463(9)
CA_23 CB1_23 1.520(10)
CA_23 CB2_23 1.533(10)
CA_23 C_23 1.546(9)
O_23 C_23 1.241(8)
C_23 N_24 1.329(9)
N_24 CA_24 1.462(9)
CA_24 C_24 1.522(10)
CA_24 CB_24 1.550(10)
CB_24 CG1_24 1.529(10)
CB_24 CG2_24 1.536(10)
C_24 O_24 1.230(8)
C_24 N_25 1.343(9)
N_25 CA_25 1.437(9)
CA_25 C_25 1.519(10)
C_25 O_25 1.230(8)
C_25 N_26 1.345(8)
N_26 CA_26 1.451(9)
CA_26 C_26 1.524(10)
CA_26 CB_26 1.525(9)
CB_26 CG_26 1.539(9)
CG_26 CD2_26 1.521(10)
CG_26 CD1_26 1.525(10)
C_26 O_26 1.239(8)
C_26 N_27 1.339(9)
N_27 CA_27 1.477(9)
CA_27 CB2_27 1.523(10)
CA_27 CB1_27 1.532(10)
CA_27 C_27 1.554(8)
C_27 O_27 1.233(8)
C_27 N_28 1.338(8)
N_28 CA_28 1.480(8)
O_28 C_28 1.236(8)
CA_28 CB2_28 1.525(9)
CA_28 CB1_28 1.536(9)
CA_28 C_28 1.544(9)
C_28 N_29 1.345(8)
N_29 CD_29 1.467(8)
N_29 CA_29 1.475(8)
CA_29 C_29 1.508(9)
CA_29 CB_29 1.530(9)
C_29 O_29 1.235(8)
C_29 N_30 1.345(8)
OD1_29 CG_29 1.439(8)
CB_29 CG_29 1.511(9)
CG_29 CD_29 1.529(9)
N_30 CA_30 1.455(8)
CA_30 C_30 1.535(9)
CA_30 CB_30 1.540(9)
C_30 O_30 1.240(8)
C_30 N_31 1.331(9)
CB_30 CG_30 1.550(9)
CG_30 CD_30 1.499(10)
CD_30 OD_30 1.249(9)
CD_30 NE2_30 1.332(9)
N_31 CA_31 1.469(9)
CA_31 C_31 1.528(10)
CA_31 CB2_31 1.532(10)
CA_31 CB1_31 1.539(10)
C_31 O_31 1.237(8)
C_31 N_32 1.356(9)
N_32 CA_32 1.461(10)
N_32 CD_32 1.485(9)
CA_32 C_32 1.497(11)
CA_32 CB_32 1.558(10)
C_32 O_32 1.243(9)
C_32 N_33 1.340(10)
CB_32 CG_32 1.521(11)
CG_32 OD1_32 1.414(9)
CG_32 CD_32 1.519(10)
N_33 CA_33 1.473(10)
CA_33 CB1_33 1.526(12)
CA_33 CB2_33 1.527(13)
CA_33 C_33 1.548(11)
C_33 O_33 1.225(9)
C_33 N_34 1.352(10)
N_34 CA_34 1.453(10)
CA_34 C_34 1.526(11)
CA_34 CB_34 1.541(11)
C_34 O_34 1.427(9)
CB_34 CG1_34 1.518(11)
CG1_34 CD2_34 1.391(12)
CG1_34 CD1_34 1.405(12)
CD1_34 CE1_34 1.385(14)
CE1_34 CZ_34 1.393(17)
CZ_34 CE2_34 1.361(16)
CE2_34 CD2_34 1.389(13)
N_35 C1_35 1.18(2)
C1_35 C2_35 1.39(2)
N1_36 C1_36 1.126(15)
C1_36 C2_36 1.397(16)
N_37 C1_37 1.17(3)
C1_37 C2_37 1.49(3)
